data_4347030
loop_
_publ_author_name
'Fleischmann, Martin'
'D\"utsch, Luis'
'Elsayed Moussa, Mehdi'
'Bal\'azs, G\'abor'
'Kremer, Werner'
'Lescop, Christophe'
'Scheer, Manfred'

_publ_section_title
;
 Self-Assembly of Reactive Linear Cu3 Building Blocks for Supramolecular
 Coordination Chemistry and Their Reactivity toward E(n) Ligand Complexes.
;
_journal_issue 6
_journal_name_full 'Inorganic chemistry'
_journal_page_first 2840
_journal_page_last 2854
_journal_paper_doi 10.1021/acs.inorgchem.5b02641
_journal_volume 55
_journal_year 2016
_chemical_compound_source 'see text'
_chemical_formula_moiety 'C74 H73 Br2 Cu3 Fe P11, B F4'
_chemical_formula_sum 'C74 H73 B Br2 Cu3 F4 Fe P11'
_chemical_formula_weight 1796.11
_space_group_IT_number 14
_space_group_name_Hall '-P 2ybc'
_space_group_name_H-M_alt 'P 1 21/c 1'
_symmetry_cell_setting monoclinic
_symmetry_Int_Tables_number 14
_symmetry_space_group_name_Hall '-P 2ybc'
_symmetry_space_group_name_H-M 'P 1 21/c 1'
_atom_sites_solution_hydrogens geom
_atom_sites_solution_primary direct
_atom_sites_solution_secondary difmap
_cell_angle_alpha 90
_cell_angle_beta 97.053(3)
_cell_angle_gamma 90
_cell_formula_units_Z 4
_cell_length_a 12.4888(3)
_cell_length_b 25.2517(7)
_cell_length_c 28.0939(11)
_cell_measurement_reflns_used 21712
_cell_measurement_temperature 150(2)
_cell_measurement_theta_max 33.7779
_cell_measurement_theta_min 1.6397
_cell_volume 8792.7(5)
_computing_cell_refinement
;
CrysAlisPro, Agilent Technologies,
Version 1.171.36.21 (release 14-08-2012 CrysAlis171 .NET)
(compiled Sep 14 2012,17:21:16)
;
_computing_data_collection
;
CrysAlisPro, Agilent Technologies,
Version 1.171.36.21 (release 14-08-2012 CrysAlis171 .NET)
(compiled Sep 14 2012,17:21:16)
;
_computing_data_reduction
;
CrysAlisPro, Agilent Technologies,
Version 1.171.36.21 (release 14-08-2012 CrysAlis171 .NET)
(compiled Sep 14 2012,17:21:16)
;
_computing_molecular_graphics 'PLATON (Spek, 1990)'
_computing_publication_material 'PLATON (Spek, 2003)'
_computing_structure_refinement 'SHELXL-97 (Sheldrick, 1997)'
_computing_structure_solution 'SIR-97 (Altomare, 1999)'
_diffrn_ambient_temperature 150(2)
_diffrn_detector_area_resol_mean 18.4
_diffrn_measured_fraction_theta_full 0.996
_diffrn_measured_fraction_theta_max 0.996
_diffrn_measurement_device_type 'Saxi-CrysAlisPro-abstract goniometer imported SAXI images'
_diffrn_measurement_method 'phi and omega scans'
_diffrn_radiation_monochromator graphite
_diffrn_radiation_probe x-ray
_diffrn_radiation_source 'Enhance (Mo) X-ray Source'
_diffrn_radiation_type MoK\a
_diffrn_radiation_wavelength 0.71073
_diffrn_reflns_av_R_equivalents 0.0537
_diffrn_reflns_av_sigmaI/netI 0.0410
_diffrn_reflns_limit_h_max 15
_diffrn_reflns_limit_h_min -16
_diffrn_reflns_limit_k_max 32
_diffrn_reflns_limit_k_min 0
_diffrn_reflns_limit_l_max 36
_diffrn_reflns_limit_l_min 0
_diffrn_reflns_number 79512
_diffrn_reflns_reduction_process
;
;
_diffrn_reflns_theta_full 27.10
_diffrn_reflns_theta_max 27.10
_diffrn_reflns_theta_min 1.64
_exptl_absorpt_coefficient_mu 2.031
_exptl_absorpt_correction_T_max 1.00000
_exptl_absorpt_correction_T_min 0.88552
_exptl_absorpt_correction_type multi-scan
_exptl_absorpt_process_details
;
CrysAlisPro, Agilent Technologies,
Version 1.171.36.21 (release 14-08-2012 CrysAlis171 .NET)
(compiled Sep 14 2012,17:21:16)
Empirical absorption correction using spherical harmonics,
 implemented in SCALE3 ABSPACK scaling algorithm.
;
_exptl_crystal_colour green
_exptl_crystal_density_diffrn 1.357
_exptl_crystal_density_method 'Not Measured'
_exptl_crystal_description rod
_exptl_crystal_F_000 3624
_exptl_crystal_size_max 0.181
_exptl_crystal_size_mid 0.074
_exptl_crystal_size_min 0.063
_platon_squeeze_details
;
The size of the voids and the electron count correspond with
9 to 10 molecules of CH2Cl2 and/or n-pentane in any combination. 
;
_refine_diff_density_max 0.893
_refine_diff_density_min -1.907
_refine_diff_density_rms 0.198
_refine_ls_extinction_method none
_refine_ls_goodness_of_fit_ref 1.085
_refine_ls_hydrogen_treatment constr
_refine_ls_matrix_type full
_refine_ls_number_parameters 969
_refine_ls_number_reflns 19309
_refine_ls_number_restraints 200
_refine_ls_restrained_S_all 1.084
_refine_ls_R_factor_all 0.0743
_refine_ls_R_factor_gt 0.0560
_refine_ls_shift/su_max 0.012
_refine_ls_shift/su_mean 0.000
_refine_ls_structure_factor_coef Fsqd
_refine_ls_weighting_details 'calc w=1/[\s^2^(Fo^2^)+(0.0857P)^2^+25.0646P] where P=(Fo^2^+2Fc^2^)/3'
_refine_ls_weighting_scheme calc
_refine_ls_wR_factor_gt 0.1555
_refine_ls_wR_factor_ref 0.1696
_reflns_number_gt 14950
_reflns_number_total 19309
_reflns_threshold_expression >2\s(i)
_cod_data_source_file ic5b02641_si_013.cif
_cod_data_source_block 1
_cod_depositor_comments
;
The following automatic conversions were performed:

data item '_symmetry_cell_setting' value 'Monoclinic' was changed to
'monoclinic' in accordance with the
/home/saulius/struct/COD-crude-data/automatic-downloads/DataCite-retrospective/ACS/depositions/lib/dictionaries/cif_core.dic
dictionary named 'cif_core.dic' version 2.4.2 last updated on
2011-04-26.

Automatic conversion script
Id: cif_fix_values 6909 2019-04-08 15:41:33Z antanas 
;
_cod_original_cell_volume 8792.8(5)
_cod_original_sg_symbol_H-M 'P 21/c'
_cod_database_code 4347030

loop_
_symmetry_equiv_pos_site_id
_symmetry_equiv_pos_as_xyz
1 x,y,z
2 -x,1/2+y,1/2-z
3 -x,-y,-z
4 x,1/2-y,1/2+z

loop_
_atom_site_aniso_label
_atom_site_aniso_U_11
_atom_site_aniso_U_22
_atom_site_aniso_U_33
_atom_site_aniso_U_23
_atom_site_aniso_U_13
_atom_site_aniso_U_12
Br1 0.0411(3) 0.0528(3) 0.0226(2) -0.0021(2) 0.0013(2) -0.0114(2)
Br2 0.0285(2) 0.0417(3) 0.0215(2) -0.0026(2) 0.0017(2) -0.0085(2)
Cu1 0.0256(2) 0.0286(3) 0.0183(2) -0.0007(2) 0.0020(2) 0.0004(2)
Cu2 0.0256(3) 0.0275(3) 0.0210(2) -0.0011(2) 0.0014(2) -0.0036(2)
Cu3 0.0195(2) 0.0238(2) 0.0200(2) -0.0016(2) 0.0006(2) -0.0009(2)
Fe1 0.0208(3) 0.0309(3) 0.0160(3) -0.0001(2) 0.0019(2) 0.0023(2)
P1 0.0278(5) 0.0358(6) 0.0155(5) -0.0030(4) 0.0011(4) 0.0002(5)
P2 0.0351(6) 0.0323(6) 0.0224(5) -0.0027(5) 0.0039(5) 0.0054(5)
P3 0.0320(6) 0.0334(6) 0.0184(5) 0.0032(4) 0.0033(4) 0.0060(5)
P4 0.0243(5) 0.0329(6) 0.0163(5) -0.0006(4) 0.0018(4) 0.0037(4)
P5 0.0254(5) 0.0347(6) 0.0196(5) -0.0002(4) -0.0001(4) 0.0056(4)
P6 0.0244(5) 0.0250(5) 0.0158(5) -0.0026(4) 0.0026(4) -0.0001(4)
P7 0.0277(5) 0.0222(5) 0.0165(5) -0.0014(4) 0.0021(4) -0.0020(4)
P8 0.0206(5) 0.0227(5) 0.0158(5) -0.0016(4) -0.0001(4) -0.0001(4)
P9 0.0202(5) 0.0229(5) 0.0185(5) -0.0023(4) 0.0013(4) -0.0006(4)
P10 0.0239(5) 0.0277(5) 0.0172(5) 0.0000(4) 0.0016(4) -0.0013(4)
P11 0.0267(5) 0.0284(6) 0.0177(5) 0.0008(4) 0.0044(4) 0.0020(4)
C1 0.024(2) 0.055(3) 0.023(2) -0.006(2) 0.0051(17) -0.005(2)
C2 0.032(2) 0.043(3) 0.022(2) 0.0018(19) 0.0055(18) -0.009(2)
C3 0.026(2) 0.039(3) 0.025(2) 0.0004(19) 0.0055(17) -0.0055(18)
C4 0.023(2) 0.043(3) 0.024(2) -0.0018(19) 0.0023(17) -0.0016(18)
C5 0.0149(18) 0.050(3) 0.029(2) -0.004(2) 0.0036(16) -0.0013(18)
C6 0.035(3) 0.063(4) 0.030(3) -0.007(2) 0.010(2) 0.001(2)
C7 0.052(3) 0.048(3) 0.028(2) 0.013(2) 0.006(2) -0.008(2)
C8 0.053(3) 0.031(3) 0.040(3) 0.001(2) 0.005(2) -0.002(2)
C9 0.036(2) 0.048(3) 0.020(2) 0.000(2) -0.0012(18) -0.003(2)
C10 0.027(2) 0.061(3) 0.034(3) -0.001(2) -0.001(2) 0.014(2)
C11 0.025(2) 0.030(2) 0.021(2) -0.0040(17) 0.0064(16) -0.0012(17)
C12 0.025(2) 0.026(2) 0.0188(19) -0.0051(16) -0.0015(15) -0.0011(16)
C13 0.026(2) 0.025(2) 0.0201(19) -0.0014(16) 0.0045(16) 0.0014(16)
C14 0.028(2) 0.032(2) 0.0167(19) 0.0006(16) 0.0024(16) -0.0020(17)
C15 0.026(2) 0.029(2) 0.022(2) -0.0052(17) 0.0068(16) 0.0031(17)
C16 0.041(3) 0.122(6) 0.025(3) -0.014(3) 0.011(2) -0.042(3)
C17 0.054(4) 0.126(6) 0.043(3) -0.018(4) 0.015(3) -0.054(4)
C18 0.033(2) 0.046(3) 0.034(2) -0.003(2) 0.017(2) -0.005(2)
C19 0.053(3) 0.055(3) 0.026(2) -0.003(2) 0.010(2) -0.013(3)
C20 0.045(3) 0.058(3) 0.030(3) -0.009(2) 0.003(2) -0.024(3)
C21 0.025(2) 0.024(2) 0.020(2) -0.0011(16) 0.0027(16) 0.0004(16)
C22 0.043(6) 0.038(5) 0.050(6) -0.023(4) 0.009(5) 0.003(4)
C23 0.052(7) 0.036(6) 0.072(8) -0.008(5) 0.010(6) 0.024(6)
C24 0.041(6) 0.030(5) 0.047(5) -0.008(4) 0.003(4) 0.006(4)
C25 0.023(5) 0.037(5) 0.042(5) -0.003(4) 0.004(4) 0.004(4)
C26 0.041(5) 0.017(4) 0.026(4) -0.001(3) -0.003(4) -0.004(4)
C27 0.020(4) 0.035(5) 0.028(4) -0.003(3) 0.000(4) -0.014(4)
C28 0.029(5) 0.024(4) 0.058(6) 0.006(4) 0.012(4) -0.007(4)
C29 0.028(5) 0.038(5) 0.082(8) -0.004(5) -0.003(5) 0.002(4)
C30 0.036(5) 0.028(5) 0.071(7) -0.007(4) 0.001(5) -0.003(5)
C31 0.027(5) 0.037(5) 0.047(5) -0.002(4) -0.004(4) -0.006(4)
C32 0.019(4) 0.030(4) 0.034(4) -0.003(3) -0.002(3) 0.005(4)
C33 0.019(2) 0.020(3) 0.015(3) -0.0021(15) 0.0036(16) 0.0008(15)
C34 0.017(3) 0.039(5) 0.037(5) 0.000(3) -0.004(3) 0.006(3)
C35 0.027(4) 0.032(4) 0.042(5) 0.012(3) 0.010(4) 0.012(3)
C36 0.031(5) 0.024(4) 0.043(5) -0.002(3) 0.009(4) 0.010(3)
C37 0.027(5) 0.027(4) 0.051(6) -0.006(3) 0.009(4) -0.002(3)
C38 0.022(4) 0.040(5) 0.037(5) 0.000(3) 0.001(4) 0.012(4)
C39 0.021(3) 0.020(3) 0.019(3) -0.0012(16) -0.0007(16) 0.0016(16)
C40 0.021(2) 0.023(2) 0.020(2) 0.0011(16) -0.0008(16) -0.0026(17)
C41 0.031(3) 0.032(3) 0.029(3) 0.0006(17) 0.0022(17) -0.0021(18)
C42 0.029(2) 0.027(2) 0.027(2) -0.0018(17) 0.0008(17) -0.0006(17)
C43 0.032(3) 0.033(3) 0.031(3) -0.0004(18) 0.0040(17) -0.0036(17)
C44 0.025(2) 0.023(2) 0.022(2) 0.0011(17) 0.0013(17) 0.0009(17)
C45 0.0195(18) 0.029(2) 0.0190(19) -0.0054(16) 0.0002(15) 0.0019(16)
C46 0.029(2) 0.033(2) 0.025(2) -0.0069(18) 0.0035(17) -0.0013(18)
C47 0.034(2) 0.052(3) 0.024(2) -0.011(2) 0.0000(18) 0.002(2)
C48 0.029(2) 0.058(3) 0.043(3) -0.024(3) 0.001(2) -0.012(2)
C49 0.044(3) 0.037(3) 0.047(3) -0.013(2) 0.003(2) -0.017(2)
C50 0.039(3) 0.035(3) 0.038(3) -0.003(2) 0.003(2) -0.013(2)
C51 0.026(2) 0.026(2) 0.024(2) 0.0008(16) 0.0064(16) 0.0050(16)
C52 0.037(3) 0.029(2) 0.043(3) -0.010(2) 0.003(2) 0.001(2)
C53 0.040(3) 0.038(3) 0.055(3) -0.014(2) 0.001(2) 0.008(2)
C54 0.037(3) 0.036(3) 0.044(3) -0.002(2) 0.008(2) 0.011(2)
C55 0.030(2) 0.037(3) 0.025(2) 0.0057(18) 0.0038(17) -0.0005(19)
C56 0.027(2) 0.029(2) 0.0163(18) 0.0021(16) 0.0028(15) 0.0021(17)
C57 0.028(2) 0.035(2) 0.020(2) 0.0026(17) 0.0001(16) 0.0002(18)
C58 0.037(3) 0.043(3) 0.032(2) 0.008(2) 0.006(2) 0.010(2)
C59 0.047(3) 0.053(3) 0.048(3) 0.021(3) 0.012(3) 0.023(3)
C60 0.031(3) 0.085(5) 0.034(3) 0.022(3) 0.005(2) 0.017(3)
C61 0.027(2) 0.083(4) 0.028(2) 0.016(3) -0.0001(19) 0.000(3)
C62 0.030(2) 0.047(3) 0.027(2) 0.000(2) 0.0016(18) -0.005(2)
C63 0.032(2) 0.040(3) 0.0144(18) -0.0011(17) 0.0027(16) 0.0084(19)
C64 0.043(3) 0.033(3) 0.045(3) 0.001(2) -0.008(2) 0.009(2)
C65 0.060(4) 0.053(4) 0.056(4) 0.011(3) -0.001(3) 0.024(3)
C66 0.054(3) 0.065(4) 0.040(3) 0.002(3) -0.003(3) 0.031(3)
C67 0.028(2) 0.074(4) 0.039(3) -0.003(3) 0.002(2) 0.006(3)
C68 0.032(2) 0.054(3) 0.025(2) 0.003(2) 0.0058(19) 0.001(2)
C69 0.037(2) 0.027(2) 0.031(2) 0.0041(18) 0.0112(19) 0.0069(18)
C70 0.056(4) 0.125(7) 0.047(3) -0.004(4) 0.013(3) -0.043(4)
C71 0.068(5) 0.142(8) 0.091(5) -0.010(5) 0.033(4) -0.058(5)
C72 0.066(4) 0.052(4) 0.085(4) 0.016(3) 0.047(3) -0.001(3)
C73 0.103(5) 0.056(4) 0.047(3) 0.011(3) 0.037(3) -0.006(3)
C74 0.090(4) 0.054(3) 0.030(3) 0.004(2) 0.018(3) -0.027(3)
F1 0.061(6) 0.237(16) 0.069(6) 0.059(8) 0.000(5) -0.029(8)
F2 0.041(4) 0.066(6) 0.101(8) 0.001(5) 0.032(4) -0.008(4)
F3 0.039(3) 0.058(4) 0.138(7) -0.005(4) 0.017(4) 0.011(3)
F4 0.044(4) 0.059(5) 0.117(8) -0.033(5) -0.019(5) -0.005(4)
B1 0.024(5) 0.054(7) 0.043(6) 0.013(5) 0.006(4) -0.008(4)
F5 0.058(8) 0.038(5) 0.057(6) -0.005(5) 0.002(6) -0.011(5)
F6 0.076(11) 0.176(19) 0.113(13) -0.003(12) -0.024(10) -0.049(11)
F7 0.070(9) 0.136(13) 0.147(16) 0.035(11) 0.043(10) -0.042(9)
F8 0.076(7) 0.061(7) 0.154(12) -0.001(7) 0.014(7) -0.008(6)
B2 0.023(7) 0.083(14) 0.076(13) 0.006(11) 0.004(8) -0.012(8)

loop_
_atom_site_label
_atom_site_type_symbol
_atom_site_thermal_displace_type
_atom_site_fract_x
_atom_site_fract_y
_atom_site_fract_z
_atom_site_occupancy
_atom_site_U_iso_or_equiv
_atom_site_calc_flag
_atom_site_refinement_flags
Br1 Br Uani 0.02318(4) 0.25495(2) 0.71959(2) 1.000 0.0391(2) . .
Br2 Br Uani 0.01719(4) 0.25675(2) 0.85397(1) 1.000 0.0307(1) . .
Cu1 Cu Uani 0.15010(4) 0.30158(2) 0.67348(2) 1.000 0.0242(1) . .
Cu2 Cu Uani 0.12600(4) 0.29418(2) 0.79219(2) 1.000 0.0248(2) . .
Cu3 Cu Uani 0.14696(4) 0.30425(2) 0.91200(2) 1.000 0.0213(1) . .
Fe1 Fe Uani -0.04179(5) 0.24173(2) 0.53679(2) 1.000 0.0226(2) . .
P1 P Uani 0.08968(9) 0.28077(5) 0.59400(4) 1.000 0.0265(3) . .
P2 P Uani -0.00063(10) 0.33315(5) 0.54597(4) 1.000 0.0299(3) . .
P3 P Uani -0.00264(10) 0.30175(5) 0.47621(4) 1.000 0.0279(3) . .
P4 P Uani 0.08854(9) 0.23108(5) 0.48255(4) 1.000 0.0246(3) . .
P5 P Uani 0.14074(9) 0.21544(5) 0.55568(4) 1.000 0.0268(3) . .
P6 P Uani 0.31967(9) 0.26883(4) 0.69296(4) 1.000 0.0217(3) . .
P7 P Uani 0.29027(9) 0.25839(4) 0.80087(4) 1.000 0.0222(3) . .
P8 P Uani 0.31836(8) 0.27244(4) 0.91124(4) 1.000 0.0199(3) . .
P9 P Uani 0.13748(8) 0.39361(4) 0.90047(4) 1.000 0.0206(3) . .
P10 P Uani 0.11106(9) 0.38240(4) 0.78900(4) 1.000 0.0230(3) . .
P11 P Uani 0.15467(9) 0.39142(4) 0.68267(4) 1.000 0.0241(3) . .
C1 C Uani -0.1746(4) 0.2346(2) 0.57613(16) 1.000 0.0338(14) . .
C2 C Uani -0.1183(4) 0.1857(2) 0.57702(16) 1.000 0.0322(14) . .
C3 C Uani -0.1203(4) 0.16810(19) 0.52841(16) 1.000 0.0298(14) . .
C4 C Uani -0.1771(3) 0.2068(2) 0.49767(16) 1.000 0.0301(14) . .
C5 C Uani -0.2109(3) 0.2478(2) 0.52708(16) 1.000 0.0312(13) . .
C6 C Uani -0.1999(4) 0.2652(2) 0.61926(18) 1.000 0.0422(19) . .
C7 C Uani -0.0704(5) 0.1549(2) 0.62029(18) 1.000 0.0426(16) . .
C8 C Uani -0.0772(5) 0.1164(2) 0.51275(19) 1.000 0.0414(17) . .
C9 C Uani -0.2027(4) 0.2036(2) 0.44448(16) 1.000 0.0351(14) . .
C10 C Uani -0.2784(4) 0.2946(2) 0.51053(19) 1.000 0.0411(16) . .
C11 C Uani 0.3774(3) 0.27934(18) 0.75563(14) 1.000 0.0250(12) . .
C12 C Uani 0.3771(3) 0.28153(17) 0.85464(14) 1.000 0.0236(11) . .
C13 C Uani 0.1745(3) 0.41788(17) 0.84256(14) 1.000 0.0236(11) . .
C14 C Uani 0.1858(3) 0.41521(18) 0.74461(14) 1.000 0.0256(11) . .
C15 C Uani 0.4177(3) 0.30155(17) 0.66016(15) 1.000 0.0254(12) . .
C16 C Uani 0.4985(5) 0.3347(3) 0.68059(19) 1.000 0.062(2) . .
C17 C Uani 0.5639(5) 0.3619(4) 0.6524(2) 1.000 0.074(3) . .
C18 C Uani 0.5538(4) 0.3545(2) 0.60431(18) 1.000 0.0366(14) . .
C19 C Uani 0.4746(5) 0.3233(2) 0.58321(18) 1.000 0.0442(16) . .
C20 C Uani 0.4082(4) 0.29703(17) 0.61062(14) 1.000 0.0445(17) . .
C21 C Uani 0.3491(4) 0.19935(17) 0.68072(14) 0.610 0.0230(12) . .
C22 C Uani 0.4535(4) 0.18178(17) 0.67760(14) 0.610 0.043(3) . .
C23 C Uani 0.4707(11) 0.1280(5) 0.6703(5) 0.610 0.053(4) . .
C24 C Uani 0.3850(9) 0.0916(4) 0.6654(3) 0.610 0.040(3) . .
C25 C Uani 0.2820(8) 0.1097(4) 0.6681(3) 0.610 0.034(3) . .
C26 C Uani 0.2598(8) 0.1628(3) 0.6771(3) 0.610 0.029(3) . .
C27 C Uani 0.3186(8) 0.1870(3) 0.8024(3) 0.610 0.028(3) . .
C28 C Uani 0.4146(8) 0.1640(4) 0.8017(4) 0.610 0.036(3) . .
C29 C Uani 0.4262(9) 0.1087(4) 0.8048(5) 0.610 0.050(4) . .
C30 C Uani 0.3384(9) 0.0773(4) 0.8046(4) 0.610 0.046(3) . .
C31 C Uani 0.2382(8) 0.0972(4) 0.8048(3) 0.610 0.038(3) . .
C32 C Uani 0.2247(8) 0.1544(3) 0.8028(3) 0.610 0.028(2) . .
C33 C Uani 0.3501(8) 0.2029(3) 0.9257(3) 0.610 0.0179(16) . .
C34 C Uani 0.4569(9) 0.1851(4) 0.9332(4) 0.610 0.032(3) . .
C35 C Uani 0.4784(8) 0.1326(3) 0.9434(3) 0.610 0.033(3) . .
C36 C Uani 0.3944(8) 0.0981(3) 0.9473(3) 0.610 0.032(3) . .
C37 C Uani 0.2884(9) 0.1143(3) 0.9400(4) 0.610 0.035(3) . .
C38 C Uani 0.2698(8) 0.1672(4) 0.9285(4) 0.610 0.033(3) . .
C39 C Uani 0.4182(5) 0.3082(3) 0.95388(18) 0.520 0.0203(17) . G
C40 C Uani 0.4281(5) 0.2926(3) 1.0017(2) 0.520 0.0216(12) . G
C41 C Uani 0.5047(6) 0.3165(3) 1.03498(17) 0.520 0.0308(17) . G
C42 C Uani 0.5714(5) 0.3558(3) 1.0205(2) 0.520 0.0279(12) . G
C43 C Uani 0.5616(5) 0.3713(3) 0.9727(2) 0.520 0.0320(17) . G
C44 C Uani 0.4850(5) 0.3475(3) 0.93936(18) 0.520 0.0235(12) . G
C45 C Uani 0.2312(3) 0.42902(17) 0.94444(14) 1.000 0.0227(11) . .
C46 C Uani 0.2491(4) 0.40798(19) 0.99009(16) 1.000 0.0290(12) . .
C47 C Uani 0.3172(4) 0.4333(2) 1.02590(17) 1.000 0.0370(14) . .
C48 C Uani 0.3682(4) 0.4791(2) 1.0159(2) 1.000 0.0436(16) . .
C49 C Uani 0.3509(4) 0.5004(2) 0.9703(2) 1.000 0.0429(17) . .
C50 C Uani 0.2840(4) 0.4762(2) 0.93440(19) 1.000 0.0375(17) . .
C51 C Uani 0.0081(3) 0.42640(17) 0.90339(15) 1.000 0.0251(12) . .
C52 C Uani -0.0013(4) 0.47651(19) 0.92302(18) 1.000 0.0365(16) . .
C53 C Uani -0.1016(4) 0.4991(2) 0.9227(2) 1.000 0.0447(17) . .
C54 C Uani -0.1935(4) 0.4734(2) 0.90262(19) 1.000 0.0388(17) . .
C55 C Uani -0.1848(4) 0.42352(19) 0.88248(16) 1.000 0.0306(14) . .
C56 C Uani -0.0838(3) 0.40057(18) 0.88334(14) 1.000 0.0241(11) . .
C57 C Uani -0.0223(4) 0.41107(19) 0.77715(15) 1.000 0.0279(12) . .
C58 C Uani -0.0397(4) 0.4657(2) 0.77856(17) 1.000 0.0372(16) . .
C59 C Uani -0.1433(5) 0.4857(2) 0.7702(2) 1.000 0.0488(17) . .
C60 C Uani -0.2305(4) 0.4510(3) 0.76096(19) 1.000 0.050(2) . .
C61 C Uani -0.2147(4) 0.3975(3) 0.75941(18) 1.000 0.0463(16) . .
C62 C Uani -0.1117(4) 0.3768(2) 0.76723(17) 1.000 0.0348(14) . .
C63 C Uani 0.0332(4) 0.42784(19) 0.66027(14) 1.000 0.0288(13) . .
C64 C Uani 0.0350(4) 0.4819(2) 0.64957(19) 1.000 0.0415(17) . .
C65 C Uani -0.0588(5) 0.5086(3) 0.6327(2) 1.000 0.057(2) . .
C66 C Uani -0.1552(5) 0.4816(3) 0.6263(2) 1.000 0.0537(19) . .
C67 C Uani -0.1589(4) 0.4290(3) 0.63717(19) 1.000 0.0472(18) . .
C68 C Uani -0.0651(4) 0.4012(2) 0.65351(16) 1.000 0.0368(14) . .
C69 C Uani 0.2567(4) 0.42499(18) 0.65214(17) 1.000 0.0311(12) . .
C70 C Uani 0.3386(5) 0.4561(4) 0.6758(2) 1.000 0.075(3) . .
C71 C Uani 0.4126(7) 0.4813(4) 0.6491(3) 1.000 0.098(4) . .
C72 C Uani 0.4046(6) 0.4756(3) 0.6012(3) 1.000 0.065(2) . .
C73 C Uani 0.3289(7) 0.4443(3) 0.5786(2) 1.000 0.066(2) . .
C74 C Uani 0.2541(6) 0.4198(3) 0.6038(2) 1.000 0.0571(19) . .
C142 C Uiso 0.5580(6) 0.3482(3) 1.0295(2) 0.480 0.032(3) . G
C143 C Uiso 0.5613(6) 0.3631(3) 0.9821(3) 0.480 0.031(3) . G
C144 C Uiso 0.4915(6) 0.3398(3) 0.9458(2) 0.480 0.030(3) . G
C129 C Uiso 0.3857(16) 0.1039(8) 0.8080(6) 0.390 0.040(4) . .
C130 C Uiso 0.2969(15) 0.0770(8) 0.8069(6) 0.390 0.033(4) . .
C131 C Uiso 0.1960(12) 0.1041(6) 0.8025(5) 0.390 0.029(3) . .
C132 C Uiso 0.1892(13) 0.1595(6) 0.8010(6) 0.390 0.026(4) . .
C133 C Uiso 0.3332(8) 0.2021(3) 0.9253(5) 0.390 0.024(5) . G
C134 C Uiso 0.4360(7) 0.1811(4) 0.9368(5) 0.390 0.029(5) . G
C135 C Uiso 0.4489(7) 0.1276(4) 0.9476(5) 0.390 0.032(5) . G
C121 C Uiso 0.3270(8) 0.1973(3) 0.6818(3) 0.390 0.031(3) . .
C122 C Uiso 0.4293(16) 0.1746(7) 0.6730(6) 0.390 0.039(4) . .
C123 C Uiso 0.4353(19) 0.1213(11) 0.6647(9) 0.390 0.055(7) . .
C124 C Uiso 0.3374(16) 0.0911(8) 0.6651(6) 0.390 0.039(4) . .
C125 C Uiso 0.2456(13) 0.1133(7) 0.6723(6) 0.390 0.033(4) . .
C126 C Uiso 0.237(2) 0.1697(11) 0.6777(10) 0.390 0.060(7) . .
C127 C Uiso 0.2873(11) 0.1853(4) 0.8025(5) 0.390 0.012(3) . .
C128 C Uiso 0.3841(13) 0.1587(7) 0.8078(6) 0.390 0.028(4) . .
C136 C Uiso 0.3590(10) 0.0951(3) 0.9470(4) 0.390 0.031(4) . G
C137 C Uiso 0.2562(8) 0.1161(4) 0.9355(5) 0.390 0.039(5) . G
C138 C Uiso 0.2433(7) 0.1696(4) 0.9247(4) 0.390 0.012(3) . G
C139 C Uiso 0.4185(6) 0.3015(3) 0.9568(2) 0.480 0.024(3) . G
C140 C Uiso 0.4153(7) 0.2866(3) 1.0043(3) 0.480 0.035(3) . G
C141 C Uiso 0.4850(7) 0.3100(4) 1.0406(2) 0.480 0.037(3) . G
F1 F Uani 0.5157(9) 0.4372(5) 0.7706(3) 0.580 0.123(6) . .
F2 F Uani 0.4102(7) 0.4052(4) 0.8218(4) 0.580 0.067(4) . .
F3 F Uani 0.5746(5) 0.3717(2) 0.8205(3) 0.580 0.078(3) . .
F4 F Uani 0.5568(7) 0.4534(3) 0.8483(4) 0.580 0.076(3) . .
B1 B Uani 0.5143(7) 0.4169(4) 0.8158(3) 0.580 0.040(3) . .
F5 F Uani 0.4237(10) 0.3984(4) 0.8119(5) 0.420 0.051(4) . .
F6 F Uani 0.5409(12) 0.4472(7) 0.8592(5) 0.420 0.125(9) . .
F7 F Uani 0.5259(12) 0.4582(7) 0.7799(5) 0.420 0.115(7) . .
F8 F Uani 0.3924(8) 0.4844(4) 0.8199(5) 0.420 0.097(5) . .
B2 B Uani 0.4734(9) 0.4473(5) 0.8180(5) 0.420 0.061(7) . .
H9A H Uiso -0.26210 0.17980 0.43650 1.000 0.0530 calc R
H7A H Uiso -0.04740 0.17890 0.64600 1.000 0.0640 calc R
H7B H Uiso -0.00960 0.13490 0.61240 1.000 0.0640 calc R
H7C H Uiso -0.12370 0.13120 0.63010 1.000 0.0640 calc R
H8A H Uiso -0.12930 0.08900 0.51540 1.000 0.0620 calc R
H8B H Uiso -0.01150 0.10800 0.53280 1.000 0.0620 calc R
H8C H Uiso -0.06300 0.11920 0.48000 1.000 0.0620 calc R
H6A H Uiso -0.27180 0.25690 0.62570 1.000 0.0630 calc R
H6B H Uiso -0.19460 0.30240 0.61320 1.000 0.0630 calc R
H6C H Uiso -0.14950 0.25570 0.64650 1.000 0.0630 calc R
H29 H Uiso 0.49460 0.09360 0.80710 0.610 0.0600 calc .
H30 H Uiso 0.34730 0.04070 0.80420 0.610 0.0540 calc .
H31 H Uiso 0.17930 0.07500 0.80620 0.610 0.0450 calc .
H32 H Uiso 0.15660 0.16950 0.80190 0.610 0.0340 calc .
H34 H Uiso 0.51330 0.20880 0.93120 0.610 0.0380 calc .
H35 H Uiso 0.54920 0.12050 0.94770 0.610 0.0400 calc .
H36 H Uiso 0.40980 0.06290 0.95500 0.610 0.0390 calc .
H37 H Uiso 0.23190 0.09090 0.94270 0.610 0.0420 calc .
H38 H Uiso 0.19870 0.17880 0.92250 0.610 0.0400 calc .
H40 H Uiso 0.38340 0.26630 1.01140 0.520 0.0260 calc .
H41 H Uiso 0.51130 0.30610 1.06700 0.520 0.0370 calc .
H42 H Uiso 0.62270 0.37170 1.04270 0.520 0.0330 calc .
H43 H Uiso 0.60620 0.39770 0.96290 0.520 0.0390 calc .
H44 H Uiso 0.47840 0.35790 0.90740 0.520 0.0280 calc .
H46 H Uiso 0.21520 0.37660 0.99700 1.000 0.0350 calc R
H47 H Uiso 0.32810 0.41900 1.05660 1.000 0.0440 calc R
H48 H Uiso 0.41430 0.49590 1.03970 1.000 0.0520 calc R
H49 H Uiso 0.38530 0.53180 0.96380 1.000 0.0520 calc R
H50 H Uiso 0.27370 0.49070 0.90380 1.000 0.0450 calc R
H52 H Uiso 0.06000 0.49470 0.93630 1.000 0.0440 calc R
H53 H Uiso -0.10750 0.53230 0.93640 1.000 0.0540 calc R
H54 H Uiso -0.26080 0.48930 0.90250 1.000 0.0460 calc R
H55 H Uiso -0.24610 0.40580 0.86860 1.000 0.0370 calc R
H56 H Uiso -0.07780 0.36710 0.87010 1.000 0.0290 calc R
H58 H Uiso 0.01850 0.48870 0.78510 1.000 0.0440 calc R
H59 H Uiso -0.15500 0.52200 0.77060 1.000 0.0580 calc R
H60 H Uiso -0.30030 0.46450 0.75580 1.000 0.0600 calc R
H61 H Uiso -0.27360 0.37490 0.75310 1.000 0.0560 calc R
H62 H Uiso -0.10120 0.34040 0.76600 1.000 0.0420 calc R
H64 H Uiso 0.10020 0.50010 0.65390 1.000 0.0500 calc R
H65 H Uiso -0.05670 0.54450 0.62570 1.000 0.0680 calc R
H66 H Uiso -0.21820 0.49930 0.61460 1.000 0.0640 calc R
H67 H Uiso -0.22490 0.41140 0.63360 1.000 0.0570 calc R
H68 H Uiso -0.06810 0.36510 0.65980 1.000 0.0440 calc R
H70 H Uiso 0.34450 0.46020 0.70890 1.000 0.0900 calc R
H71 H Uiso 0.46750 0.50200 0.66480 1.000 0.1180 calc R
H72 H Uiso 0.45200 0.49350 0.58380 1.000 0.0780 calc R
H73 H Uiso 0.32630 0.43880 0.54570 1.000 0.0790 calc R
H74 H Uiso 0.20030 0.39920 0.58710 1.000 0.0680 calc R
H9B H Uiso -0.14070 0.19090 0.43090 1.000 0.0530 calc R
H9C H Uiso -0.22170 0.23820 0.43190 1.000 0.0530 calc R
H10A H Uiso -0.26310 0.30490 0.47920 1.000 0.0620 calc R
H10B H Uiso -0.26230 0.32340 0.53250 1.000 0.0620 calc R
H10C H Uiso -0.35340 0.28540 0.50920 1.000 0.0620 calc R
H11A H Uiso 0.39350 0.31670 0.76020 1.000 0.0300 calc R
H11B H Uiso 0.44500 0.26020 0.76130 1.000 0.0300 calc R
H12A H Uiso 0.39240 0.31890 0.85080 1.000 0.0280 calc R
H12B H Uiso 0.44520 0.26260 0.85690 1.000 0.0280 calc R
H13A H Uiso 0.15520 0.45500 0.83930 1.000 0.0280 calc R
H13B H Uiso 0.25220 0.41540 0.84330 1.000 0.0280 calc R
H14A H Uiso 0.17080 0.45290 0.74510 1.000 0.0310 calc R
H14B H Uiso 0.26240 0.41050 0.75440 1.000 0.0310 calc R
H16 H Uiso 0.50930 0.33880 0.71370 1.000 0.0750 calc R
H17 H Uiso 0.61530 0.38540 0.66670 1.000 0.0880 calc R
H18 H Uiso 0.60130 0.37090 0.58600 1.000 0.0440 calc R
H19 H Uiso 0.46490 0.31950 0.55000 1.000 0.0530 calc R
H20 H Uiso 0.35440 0.27530 0.59540 1.000 0.0530 calc R
H22 H Uiso 0.51040 0.20580 0.68050 0.610 0.0520 . .
H23 H Uiso 0.54050 0.11590 0.66870 0.610 0.0640 calc .
H24 H Uiso 0.39760 0.05590 0.66040 0.610 0.0480 calc .
H25 H Uiso 0.22510 0.08570 0.66380 0.610 0.0410 calc .
H26 H Uiso 0.19030 0.17410 0.68060 0.610 0.0340 calc .
H28 H Uiso 0.47490 0.18490 0.79920 0.610 0.0440 calc .
H122 H Uiso 0.48990 0.19600 0.67290 0.390 0.0460 calc .
H123 H Uiso 0.49960 0.10520 0.65910 0.390 0.0660 calc .
H124 H Uiso 0.33940 0.05480 0.66020 0.390 0.0470 calc .
H125 H Uiso 0.18520 0.09220 0.67400 0.390 0.0400 calc .
H126 H Uiso 0.17040 0.18600 0.67820 0.390 0.0720 calc .
H128 H Uiso 0.44860 0.17750 0.81120 0.390 0.0340 calc .
H129 H Uiso 0.45110 0.08610 0.80890 0.390 0.0470 calc .
H130 H Uiso 0.29910 0.04030 0.80900 0.390 0.0390 calc .
H131 H Uiso 0.13280 0.08440 0.80050 0.390 0.0340 calc .
H132 H Uiso 0.12380 0.17740 0.79910 0.390 0.0320 calc .
H134 H Uiso 0.49620 0.20290 0.93720 0.390 0.0350 calc .
H135 H Uiso 0.51770 0.11360 0.95530 0.390 0.0390 calc .
H136 H Uiso 0.36760 0.05930 0.95420 0.390 0.0370 calc .
H137 H Uiso 0.19600 0.09430 0.93500 0.390 0.0470 calc .
H138 H Uiso 0.17450 0.18360 0.91700 0.390 0.0140 calc .
H140 H Uiso 0.36640 0.26100 1.01170 0.480 0.0420 calc .
H141 H Uiso 0.48290 0.30000 1.07240 0.480 0.0440 calc .
H142 H Uiso 0.60470 0.36390 1.05390 0.480 0.0380 calc .
H143 H Uiso 0.61010 0.38880 0.97470 0.480 0.0370 calc .
H144 H Uiso 0.49370 0.34970 0.91400 0.480 0.0360 calc .

loop_
_atom_type_symbol
_atom_type_description
_atom_type_scat_dispersion_real
_atom_type_scat_dispersion_imag
_atom_type_scat_source
P P 0.1023 0.0942 'International Tables Vol C Tables 4.2.6.8 and 6.1.1.4'
Fe Fe 0.3463 0.8444 'International Tables Vol C Tables 4.2.6.8 and 6.1.1.4'
F F 0.0171 0.0103 'International Tables Vol C Tables 4.2.6.8 and 6.1.1.4'
Cu Cu 0.3201 1.2651 'International Tables Vol C Tables 4.2.6.8 and 6.1.1.4'
Br Br -0.2901 2.4595 'International Tables Vol C Tables 4.2.6.8 and 6.1.1.4'
B B 0.0013 0.0007 'International Tables Vol C Tables 4.2.6.8 and 6.1.1.4'
H H 0.0000 0.0000 'International Tables Vol C Tables 4.2.6.8 and 6.1.1.4'
C C 0.0033 0.0016 'International Tables Vol C Tables 4.2.6.8 and 6.1.1.4'

loop_
_geom_angle_atom_site_label_1
_geom_angle_atom_site_label_2
_geom_angle_atom_site_label_3
_geom_angle
_geom_angle_site_symmetry_1
_geom_angle_site_symmetry_3
_geom_angle_publ_flag
Cu1 Br1 Cu2 86.56(2) . . yes
Cu2 Br2 Cu3 84.64(2) . . yes
Br1 Cu1 P1 104.04(4) . . yes
Br1 Cu1 P6 109.83(4) . . yes
Br1 Cu1 P11 115.08(4) . . yes
P1 Cu1 P6 109.33(4) . . yes
P1 Cu1 P11 109.48(5) . . yes
P6 Cu1 P11 108.91(4) . . yes
Br1 Cu2 Br2 98.53(2) . . yes
Br1 Cu2 P7 107.76(4) . . yes
Br1 Cu2 P10 109.44(4) . . yes
Br2 Cu2 P7 109.89(4) . . yes
Br2 Cu2 P10 110.63(4) . . yes
P7 Cu2 P10 118.67(5) . . yes
Br2 Cu3 P8 111.27(4) . . yes
Br2 Cu3 P9 111.66(4) . . yes
Br2 Cu3 P4 97.19(4) . 4_555 yes
P8 Cu3 P9 112.22(4) . . yes
P4 Cu3 P8 105.08(4) 4_555 . yes
P4 Cu3 P9 118.40(5) 4_555 . yes
P1 Fe1 P2 52.98(4) . . yes
P1 Fe1 P3 91.96(5) . . yes
P1 Fe1 P4 90.57(4) . . yes
P1 Fe1 P5 52.91(4) . . yes
P1 Fe1 C1 101.78(13) . . yes
P1 Fe1 C2 103.73(13) . . yes
P1 Fe1 C3 136.03(13) . . yes
P1 Fe1 C4 168.39(12) . . yes
P1 Fe1 C5 131.30(13) . . yes
P2 Fe1 P3 52.83(4) . . yes
P2 Fe1 P4 91.35(5) . . yes
P2 Fe1 P5 93.36(5) . . yes
P2 Fe1 C1 101.53(14) . . yes
P2 Fe1 C2 134.45(14) . . yes
P2 Fe1 C3 164.79(14) . . yes
P2 Fe1 C4 128.10(14) . . yes
P2 Fe1 C5 98.28(14) . . yes
P3 Fe1 P4 52.80(4) . . yes
P3 Fe1 P5 93.57(5) . . yes
P3 Fe1 C1 132.38(14) . . yes
P3 Fe1 C2 163.36(14) . . yes
P3 Fe1 C3 128.22(13) . . yes
P3 Fe1 C4 96.70(13) . . yes
P3 Fe1 C5 98.77(13) . . yes
P4 Fe1 P5 52.90(4) . . yes
P4 Fe1 C1 165.88(14) . . yes
P4 Fe1 C2 131.13(14) . . yes
P4 Fe1 C3 100.07(14) . . yes
P4 Fe1 C4 100.83(12) . . yes
P4 Fe1 C5 132.94(13) . . yes
P5 Fe1 C1 130.89(13) . . yes
P5 Fe1 C2 100.28(14) . . yes
P5 Fe1 C3 101.53(14) . . yes
P5 Fe1 C4 133.73(13) . . yes
P5 Fe1 C5 166.58(14) . . yes
C1 Fe1 C2 39.30(19) . . yes
C1 Fe1 C3 66.26(19) . . yes
C1 Fe1 C4 66.64(17) . . yes
C1 Fe1 C5 39.86(18) . . yes
C2 Fe1 C3 39.78(18) . . yes
C2 Fe1 C4 67.02(18) . . yes
C2 Fe1 C5 66.72(19) . . yes
C3 Fe1 C4 39.94(19) . . yes
C3 Fe1 C5 66.57(19) . . yes
C4 Fe1 C5 39.58(18) . . yes
Cu1 P1 Fe1 149.49(6) . . yes
Cu1 P1 P2 123.77(7) . . yes
Cu1 P1 P5 125.67(6) . . yes
Fe1 P1 P2 63.64(5) . . yes
Fe1 P1 P5 63.64(5) . . yes
P2 P1 P5 109.54(7) . . yes
Fe1 P2 P1 63.39(5) . . yes
Fe1 P2 P3 63.64(5) . . yes
P1 P2 P3 107.59(7) . . yes
Fe1 P3 P2 63.54(5) . . yes
Fe1 P3 P4 63.68(5) . . yes
P2 P3 P4 107.10(7) . . yes
Fe1 P4 P3 63.52(5) . . yes
Fe1 P4 P5 63.39(5) . . yes
Cu3 P4 Fe1 152.16(6) 4_554 . yes
P3 P4 P5 109.77(7) . . yes
Cu3 P4 P3 117.76(6) 4_554 . yes
Cu3 P4 P5 130.74(7) 4_554 . yes
Fe1 P5 P1 63.45(5) . . yes
Fe1 P5 P4 63.71(5) . . yes
P1 P5 P4 105.85(7) . . yes
Cu1 P6 C11 114.94(13) . . yes
Cu1 P6 C15 112.17(14) . . yes
Cu1 P6 C21 120.29(16) . . yes
Cu1 P6 C121 112.4(3) . . yes
C11 P6 C15 102.15(19) . . yes
C11 P6 C21 104.7(2) . . yes
C11 P6 C121 106.5(3) . . yes
C15 P6 C21 100.2(2) . . yes
C15 P6 C121 108.0(3) . . yes
Cu2 P7 C11 114.87(14) . . yes
Cu2 P7 C12 113.73(13) . . yes
Cu2 P7 C27 125.0(3) . . yes
Cu2 P7 C127 112.8(4) . . yes
C11 P7 C12 97.82(18) . . yes
C11 P7 C27 99.7(3) . . yes
C11 P7 C127 108.6(5) . . yes
C12 P7 C27 101.5(3) . . yes
C12 P7 C127 108.0(5) . . yes
Cu3 P8 C12 115.82(13) . . yes
Cu3 P8 C33 120.7(3) . . yes
Cu3 P8 C39 112.2(2) . . yes
Cu3 P8 C133 114.2(3) . . yes
Cu3 P8 C139 114.4(2) . . yes
C12 P8 C33 102.2(3) . . yes
C12 P8 C39 100.9(2) . . yes
C12 P8 C133 105.5(4) . . yes
C12 P8 C139 104.1(2) . . yes
Cu3 P9 C13 116.01(14) . . yes
Cu3 P9 C45 111.73(14) . . yes
Cu3 P9 C51 118.23(14) . . yes
C13 P9 C45 102.94(18) . . yes
C13 P9 C51 101.97(19) . . yes
C45 P9 C51 104.15(19) . . yes
Cu2 P10 C13 115.20(14) . . yes
Cu2 P10 C14 115.35(15) . . yes
Cu2 P10 C57 118.45(16) . . yes
C13 P10 C14 97.53(18) . . yes
C13 P10 C57 104.44(19) . . yes
C14 P10 C57 103.1(2) . . yes
Cu1 P11 C14 115.56(15) . . yes
Cu1 P11 C63 117.07(16) . . yes
Cu1 P11 C69 114.62(15) . . yes
C14 P11 C63 103.47(19) . . yes
C14 P11 C69 102.4(2) . . yes
C63 P11 C69 101.7(2) . . yes
Fe1 C1 C2 70.4(3) . . yes
Fe1 C1 C5 69.7(2) . . yes
Fe1 C1 C6 129.4(4) . . yes
C2 C1 C5 108.4(4) . . no
C2 C1 C6 125.9(4) . . no
C5 C1 C6 125.6(4) . . no
Fe1 C2 C1 70.3(3) . . yes
Fe1 C2 C3 69.8(3) . . yes
Fe1 C2 C7 128.2(4) . . yes
C1 C2 C3 107.6(4) . . no
C1 C2 C7 127.7(4) . . no
C3 C2 C7 124.6(4) . . no
Fe1 C3 C2 70.5(3) . . yes
Fe1 C3 C4 69.8(3) . . yes
Fe1 C3 C8 128.6(4) . . yes
C2 C3 C4 108.2(4) . . no
C2 C3 C8 125.8(4) . . no
C4 C3 C8 125.9(4) . . no
Fe1 C4 C3 70.3(3) . . yes
Fe1 C4 C5 70.5(2) . . yes
Fe1 C4 C9 127.5(3) . . yes
C3 C4 C5 107.9(4) . . no
C3 C4 C9 126.6(4) . . no
C5 C4 C9 125.4(4) . . no
Fe1 C5 C1 70.4(3) . . yes
Fe1 C5 C4 69.9(2) . . yes
Fe1 C5 C10 128.2(3) . . yes
C1 C5 C4 107.9(4) . . no
C1 C5 C10 125.6(4) . . no
C4 C5 C10 126.4(4) . . no
P6 C11 P7 115.0(2) . . yes
P7 C12 P8 114.3(2) . . yes
P9 C13 P10 115.3(2) . . yes
P10 C14 P11 115.3(2) . . yes
P6 C15 C16 124.6(4) . . yes
P6 C15 C20 119.4(3) . . yes
C16 C15 C20 115.8(4) . . no
C15 C16 C17 121.0(5) . . no
C16 C17 C18 120.8(7) . . no
C17 C18 C19 119.6(5) . . no
C18 C19 C20 120.0(5) . . no
C15 C20 C19 122.8(4) . . no
P6 C21 C22 121.9(3) . . yes
P6 C21 C26 117.0(5) . . yes
C22 C21 C26 121.0(5) . . no
C21 C22 C23 118.9(7) . . no
C22 C23 C24 121.5(11) . . no
C23 C24 C25 118.9(10) . . no
C24 C25 C26 122.4(9) . . no
C21 C26 C25 117.2(8) . . no
P7 C27 C28 126.7(7) . . yes
P7 C27 C32 114.1(7) . . yes
C28 C27 C32 119.2(8) . . no
C27 C28 C29 121.2(9) . . no
C28 C29 C30 120.3(10) . . no
C29 C30 C31 122.2(10) . . no
C30 C31 C32 118.2(9) . . no
C27 C32 C31 118.6(8) . . no
P8 C33 C34 121.1(7) . . yes
P8 C33 C38 120.5(8) . . yes
C34 C33 C38 118.4(8) . . no
C33 C34 C35 119.9(9) . . no
C34 C35 C36 119.7(9) . . no
C35 C36 C37 121.9(7) . . no
C36 C37 C38 116.8(9) . . no
C33 C38 C37 123.3(10) . . no
P8 C39 C40 117.3(5) . . yes
P8 C39 C44 122.6(4) . . yes
C40 C39 C44 120.03 . . no
C39 C40 C41 119.91 . . no
C40 C41 C42 120.08 . . no
C41 C42 C43 119.98 . . no
C42 C43 C44 120.06 . . no
C39 C44 C43 119.94 . . no
P9 C45 C46 117.2(3) . . yes
P9 C45 C50 123.8(3) . . yes
C46 C45 C50 119.1(4) . . no
C45 C46 C47 120.7(4) . . no
C46 C47 C48 120.0(5) . . no
C47 C48 C49 119.8(5) . . no
C48 C49 C50 121.3(5) . . no
C45 C50 C49 119.2(5) . . no
P9 C51 C52 123.3(3) . . yes
P9 C51 C56 117.6(3) . . yes
C52 C51 C56 119.1(4) . . no
C51 C52 C53 119.7(4) . . no
C52 C53 C54 121.3(5) . . no
C53 C54 C55 119.4(5) . . no
C54 C55 C56 119.2(4) . . no
C51 C56 C55 121.3(4) . . no
P10 C57 C58 122.2(4) . . yes
P10 C57 C62 118.6(4) . . yes
C58 C57 C62 119.2(5) . . no
C57 C58 C59 120.1(5) . . no
C58 C59 C60 119.6(5) . . no
C59 C60 C61 120.9(5) . . no
C60 C61 C62 120.3(5) . . no
C57 C62 C61 119.8(5) . . no
P11 C63 C64 122.2(4) . . yes
P11 C63 C68 119.1(4) . . yes
C64 C63 C68 118.7(4) . . no
C63 C64 C65 120.9(5) . . no
C64 C65 C66 119.6(6) . . no
C65 C66 C67 120.4(6) . . no
C66 C67 C68 120.9(5) . . no
C63 C68 C67 119.5(5) . . no
P11 C69 C70 123.4(4) . . yes
P11 C69 C74 119.4(4) . . yes
C70 C69 C74 117.2(5) . . no
C69 C70 C71 119.4(6) . . no
C70 C71 C72 120.7(8) . . no
C71 C72 C73 120.1(8) . . no
C72 C73 C74 120.3(6) . . no
C69 C74 C73 122.2(6) . . no
C1 C6 H6C 109.00 . . no
C1 C6 H6A 109.00 . . no
C1 C6 H6B 110.00 . . no
H6B C6 H6C 109.00 . . no
H6A C6 H6B 110.00 . . no
H6A C6 H6C 109.00 . . no
C2 C7 H7A 110.00 . . no
H7A C7 H7B 110.00 . . no
C2 C7 H7B 109.00 . . no
C2 C7 H7C 109.00 . . no
H7A C7 H7C 109.00 . . no
H7B C7 H7C 110.00 . . no
C3 C8 H8C 109.00 . . no
C3 C8 H8A 110.00 . . no
C3 C8 H8B 109.00 . . no
H8B C8 H8C 109.00 . . no
H8A C8 H8B 110.00 . . no
H8A C8 H8C 110.00 . . no
H9A C9 H9B 110.00 . . no
C4 C9 H9A 109.00 . . no
C4 C9 H9B 109.00 . . no
C4 C9 H9C 109.00 . . no
H9A C9 H9C 110.00 . . no
H9B C9 H9C 109.00 . . no
H10B C10 H10C 110.00 . . no
C5 C10 H10A 109.00 . . no
C5 C10 H10B 110.00 . . no
C5 C10 H10C 109.00 . . no
H10A C10 H10B 110.00 . . no
H10A C10 H10C 109.00 . . no
P6 C11 H11B 108.00 . . no
P6 C11 H11A 109.00 . . no
P7 C11 H11A 108.00 . . no
P7 C11 H11B 109.00 . . no
H11A C11 H11B 108.00 . . no
P7 C12 H12A 109.00 . . no
P7 C12 H12B 109.00 . . no
P8 C12 H12A 109.00 . . no
P8 C12 H12B 109.00 . . no
H12A C12 H12B 108.00 . . no
P9 C13 H13A 109.00 . . no
P9 C13 H13B 108.00 . . no
P10 C13 H13A 108.00 . . no
P10 C13 H13B 108.00 . . no
H13A C13 H13B 108.00 . . no
P10 C14 H14A 108.00 . . no
P10 C14 H14B 108.00 . . no
P11 C14 H14A 108.00 . . no
P11 C14 H14B 108.00 . . no
H14A C14 H14B 108.00 . . no
C15 C16 H16 120.00 . . no
C17 C16 H16 120.00 . . no
C16 C17 H17 120.00 . . no
C18 C17 H17 120.00 . . no
C17 C18 H18 120.00 . . no
C19 C18 H18 120.00 . . no
C18 C19 H19 120.00 . . no
C20 C19 H19 120.00 . . no
C15 C20 H20 119.00 . . no
C19 C20 H20 119.00 . . no
P6 C121 C122 118.8(9) . . yes
P6 C121 C126 118.4(13) . . yes
C122 C121 C126 122.5(15) . . no
C21 C22 H22 120.00 . . no
C23 C22 H22 121.00 . . no
C121 C122 C123 119.1(17) . . no
C22 C23 H23 119.00 . . no
C122 C123 C124 117(2) . . no
C24 C23 H23 119.00 . . no
C123 C124 C125 122(2) . . no
C25 C24 H24 121.00 . . no
C23 C24 H24 121.00 . . no
C124 C125 C126 121.1(18) . . no
C26 C25 H25 119.00 . . no
C24 C25 H25 119.00 . . no
C25 C26 H26 121.00 . . no
C21 C26 H26 121.00 . . no
C121 C126 C125 117(2) . . no
P7 C127 C132 119.4(10) . . yes
P7 C127 C128 118.1(11) . . yes
C128 C127 C132 122.5(12) . . no
C127 C128 C129 120.1(15) . . no
C29 C28 H28 119.00 . . no
C27 C28 H28 119.00 . . no
C30 C29 H29 120.00 . . no
C128 C129 C130 120.8(19) . . no
C28 C29 H29 120.00 . . no
C31 C30 H30 119.00 . . no
C29 C30 H30 119.00 . . no
C129 C130 C131 119.6(18) . . no
C30 C31 H31 121.00 . . no
C32 C31 H31 121.00 . . no
C130 C131 C132 122.1(15) . . no
C27 C32 H32 121.00 . . no
C127 C132 C131 114.8(14) . . no
C31 C32 H32 121.00 . . no
C134 C133 C138 119.97 . . no
P8 C133 C138 120.8(7) . . yes
P8 C133 C134 119.2(7) . . yes
C35 C34 H34 120.00 . . no
C33 C34 H34 120.00 . . no
C133 C134 C135 120.04 . . no
C36 C35 H35 120.00 . . no
C34 C35 H35 120.00 . . no
C134 C135 C136 119.99 . . no
C37 C36 H36 119.00 . . no
C135 C136 C137 119.97 . . no
C35 C36 H36 119.00 . . no
C36 C37 H37 122.00 . . no
C136 C137 C138 120.04 . . no
C38 C37 H37 122.00 . . no
C33 C38 H38 118.00 . . no
C37 C38 H38 118.00 . . no
C133 C138 C137 119.99 . . no
C140 C139 C144 119.88 . . no
P8 C139 C140 117.7(6) . . yes
P8 C139 C144 122.3(4) . . yes
C41 C40 H40 120.00 . . no
C139 C140 C141 119.99 . . no
C39 C40 H40 120.00 . . no
C42 C41 H41 120.00 . . no
C40 C41 H41 120.00 . . no
C140 C141 C142 120.01 . . no
C141 C142 C143 120.06 . . no
C43 C42 H42 120.00 . . no
C41 C42 H42 120.00 . . no
C42 C43 H43 120.00 . . no
C142 C143 C144 119.96 . . no
C44 C43 H43 120.00 . . no
C139 C144 C143 120.10 . . no
C39 C44 H44 120.00 . . no
C43 C44 H44 120.00 . . no
C45 C46 H46 120.00 . . no
C47 C46 H46 120.00 . . no
C46 C47 H47 120.00 . . no
C48 C47 H47 120.00 . . no
C47 C48 H48 120.00 . . no
C49 C48 H48 120.00 . . no
C48 C49 H49 119.00 . . no
C50 C49 H49 119.00 . . no
C45 C50 H50 120.00 . . no
C49 C50 H50 121.00 . . no
C51 C52 H52 120.00 . . no
C53 C52 H52 120.00 . . no
C52 C53 H53 119.00 . . no
C54 C53 H53 119.00 . . no
C53 C54 H54 120.00 . . no
C55 C54 H54 120.00 . . no
C54 C55 H55 120.00 . . no
C56 C55 H55 120.00 . . no
C51 C56 H56 119.00 . . no
C55 C56 H56 119.00 . . no
C57 C58 H58 120.00 . . no
C59 C58 H58 120.00 . . no
C58 C59 H59 120.00 . . no
C60 C59 H59 120.00 . . no
C59 C60 H60 120.00 . . no
C61 C60 H60 120.00 . . no
C60 C61 H61 120.00 . . no
C62 C61 H61 120.00 . . no
C57 C62 H62 120.00 . . no
C61 C62 H62 120.00 . . no
C63 C64 H64 119.00 . . no
C65 C64 H64 120.00 . . no
C64 C65 H65 120.00 . . no
C66 C65 H65 120.00 . . no
C65 C66 H66 120.00 . . no
C67 C66 H66 120.00 . . no
C66 C67 H67 120.00 . . no
C68 C67 H67 119.00 . . no
C63 C68 H68 120.00 . . no
C67 C68 H68 120.00 . . no
C69 C70 H70 120.00 . . no
C71 C70 H70 120.00 . . no
C70 C71 H71 120.00 . . no
C72 C71 H71 120.00 . . no
C71 C72 H72 120.00 . . no
C73 C72 H72 120.00 . . no
C72 C73 H73 120.00 . . no
C74 C73 H73 120.00 . . no
C69 C74 H74 119.00 . . no
C73 C74 H74 119.00 . . no
C121 C122 H122 120.00 . . no
C123 C122 H122 121.00 . . no
C122 C123 H123 122.00 . . no
C124 C123 H123 121.00 . . no
C123 C124 H124 119.00 . . no
C125 C124 H124 119.00 . . no
C124 C125 H125 119.00 . . no
C126 C125 H125 119.00 . . no
C121 C126 H126 121.00 . . no
C125 C126 H126 121.00 . . no
C127 C128 H128 120.00 . . no
C129 C128 H128 120.00 . . no
C128 C129 H129 120.00 . . no
C130 C129 H129 120.00 . . no
C129 C130 H130 120.00 . . no
C131 C130 H130 120.00 . . no
C130 C131 H131 119.00 . . no
C132 C131 H131 119.00 . . no
C127 C132 H132 123.00 . . no
C131 C132 H132 122.00 . . no
C133 C134 H134 120.00 . . no
C135 C134 H134 120.00 . . no
C134 C135 H135 120.00 . . no
C136 C135 H135 120.00 . . no
C135 C136 H136 120.00 . . no
C137 C136 H136 120.00 . . no
C136 C137 H137 120.00 . . no
C138 C137 H137 120.00 . . no
C133 C138 H138 120.00 . . no
C137 C138 H138 120.00 . . no
C139 C140 H140 120.00 . . no
C141 C140 H140 120.00 . . no
C140 C141 H141 120.00 . . no
C142 C141 H141 120.00 . . no
C141 C142 H142 120.00 . . no
C143 C142 H142 120.00 . . no
C142 C143 H143 120.00 . . no
C144 C143 H143 120.00 . . no
C139 C144 H144 120.00 . . no
C143 C144 H144 120.00 . . no
F1 B1 F2 108.4(9) . . yes
F1 B1 F3 109.4(9) . . yes
F1 B1 F4 108.7(9) . . yes
F2 B1 F3 109.3(8) . . yes
F2 B1 F4 111.3(9) . . yes
F3 B1 F4 109.7(8) . . yes
F5 B2 F6 109.2(13) . . yes
F5 B2 F7 109.8(13) . . yes
F5 B2 F8 106.9(10) . . yes
F6 B2 F7 111.6(12) . . yes
F6 B2 F8 110.6(13) . . yes
F7 B2 F8 108.7(13) . . yes

loop_
_geom_bond_atom_site_label_1
_geom_bond_atom_site_label_2
_geom_bond_distance
_geom_bond_site_symmetry_2
_geom_bond_publ_flag
Br1 Cu1 2.4660(7) . yes
Br1 Cu2 2.4793(7) . yes
Br2 Cu2 2.5163(7) . yes
Br2 Cu3 2.4646(7) . yes
Cu1 P1 2.3276(12) . yes
Cu1 P6 2.2767(12) . yes
Cu1 P11 2.2832(11) . yes
Cu2 P7 2.2276(12) . yes
Cu2 P10 2.2364(11) . yes
Cu3 P8 2.2889(11) . yes
Cu3 P9 2.2806(11) . yes
Cu3 P4 2.3688(12) 4_555 yes
Fe1 P1 2.3670(13) . yes
Fe1 P2 2.3722(14) . yes
Fe1 P3 2.3742(13) . yes
Fe1 P4 2.3775(13) . yes
Fe1 P5 2.3710(13) . yes
Fe1 C1 2.111(5) . yes
Fe1 C2 2.111(5) . yes
Fe1 C3 2.102(5) . yes
Fe1 C4 2.094(4) . yes
Fe1 C5 2.102(4) . yes
P1 P2 2.1139(17) . yes
P1 P5 2.1109(17) . yes
P2 P3 2.1114(16) . yes
P3 P4 2.1126(18) . yes
P4 P5 2.1150(16) . yes
P6 C11 1.838(4) . yes
P6 C15 1.819(4) . yes
P6 C21 1.834(4) . yes
P6 C121 1.838(8) . yes
P7 C11 1.849(4) . yes
P7 C12 1.843(4) . yes
P7 C27 1.837(8) . yes
P7 C127 1.847(10) . yes
P8 C12 1.846(4) . yes
P8 C33 1.835(8) . yes
P8 C39 1.854(6) . yes
P8 C133 1.824(8) . yes
P8 C139 1.830(7) . yes
P9 C13 1.850(4) . yes
P9 C45 1.828(4) . yes
P9 C51 1.826(4) . yes
P10 C13 1.844(4) . yes
P10 C14 1.844(4) . yes
P10 C57 1.809(5) . yes
P11 C14 1.837(4) . yes
P11 C63 1.819(5) . yes
P11 C69 1.829(5) . yes
F1 B1 1.372(13) . yes
F2 B1 1.364(13) . yes
F3 B1 1.365(11) . yes
F4 B1 1.359(13) . yes
F5 B2 1.383(16) . yes
F6 B2 1.35(2) . yes
F7 B2 1.35(2) . yes
F8 B2 1.385(16) . yes
C1 C6 1.503(7) . no
C1 C2 1.420(7) . no
C1 C5 1.436(6) . no
C2 C3 1.433(6) . no
C2 C7 1.504(7) . no
C3 C8 1.499(7) . no
C3 C4 1.433(7) . no
C4 C9 1.491(6) . no
C4 C5 1.421(7) . no
C5 C10 1.492(7) . no
C15 C16 1.381(8) . no
C15 C20 1.387(6) . no
C16 C17 1.387(10) . no
C17 C18 1.354(8) . no
C18 C19 1.344(8) . no
C19 C20 1.370(7) . no
C21 C22 1.390(7) . no
C21 C26 1.442(10) . no
C22 C23 1.394(13) . no
C23 C24 1.405(17) . no
C24 C25 1.376(15) . no
C25 C26 1.399(13) . no
C27 C32 1.434(13) . no
C27 C28 1.335(14) . no
C28 C29 1.406(14) . no
C29 C30 1.353(15) . no
C30 C31 1.349(15) . no
C31 C32 1.455(13) . no
C33 C34 1.399(15) . no
C33 C38 1.358(14) . no
C34 C35 1.376(13) . no
C35 C36 1.378(13) . no
C36 C37 1.377(15) . no
C37 C38 1.387(13) . no
C39 C44 1.3895 . no
C39 C40 1.3909 . no
C40 C41 1.3906 . no
C41 C42 1.3883 . no
C42 C43 1.3897 . no
C43 C44 1.3905 . no
C45 C46 1.381(6) . no
C45 C50 1.407(7) . no
C46 C47 1.391(7) . no
C47 C48 1.366(7) . no
C48 C49 1.382(8) . no
C49 C50 1.372(7) . no
C51 C52 1.391(6) . no
C51 C56 1.379(6) . no
C52 C53 1.375(7) . no
C53 C54 1.378(7) . no
C54 C55 1.391(7) . no
C55 C56 1.386(6) . no
C57 C62 1.413(7) . no
C57 C58 1.398(7) . no
C58 C59 1.382(8) . no
C59 C60 1.397(8) . no
C60 C61 1.367(11) . no
C61 C62 1.381(7) . no
C63 C64 1.399(7) . no
C63 C68 1.392(7) . no
C64 C65 1.384(8) . no
C65 C66 1.376(9) . no
C66 C67 1.365(11) . no
C67 C68 1.394(8) . no
C69 C70 1.392(9) . no
C69 C74 1.361(7) . no
C70 C71 1.411(11) . no
C71 C72 1.345(12) . no
C72 C73 1.332(11) . no
C73 C74 1.385(11) . no
C6 H6A 0.9600 . no
C6 H6B 0.9600 . no
C6 H6C 0.9600 . no
C7 H7C 0.9600 . no
C7 H7B 0.9600 . no
C7 H7A 0.9600 . no
C8 H8B 0.9600 . no
C8 H8A 0.9600 . no
C8 H8C 0.9600 . no
C9 H9A 0.9600 . no
C9 H9C 0.9600 . no
C9 H9B 0.9600 . no
C10 H10B 0.9600 . no
C10 H10C 0.9600 . no
C10 H10A 0.9600 . no
C11 H11B 0.9700 . no
C11 H11A 0.9700 . no
C12 H12A 0.9700 . no
C12 H12B 0.9700 . no
C13 H13A 0.9700 . no
C13 H13B 0.9700 . no
C14 H14A 0.9700 . no
C14 H14B 0.9700 . no
C16 H16 0.9300 . no
C17 H17 0.9300 . no
C18 H18 0.9300 . no
C19 H19 0.9300 . no
C20 H20 0.9300 . no
C121 C126 1.32(3) . no
C121 C122 1.45(2) . no
C22 H22 0.9300 . no
C122 C123 1.37(3) . no
C23 H23 0.9300 . no
C123 C124 1.44(3) . no
C124 C125 1.31(3) . no
C24 H24 0.9300 . no
C25 H25 0.9300 . no
C125 C126 1.44(3) . no
C26 H26 0.9300 . no
C127 C132 1.38(2) . no
C127 C128 1.38(2) . no
C128 C129 1.38(3) . no
C28 H28 0.9300 . no
C29 H29 0.9300 . no
C129 C130 1.30(3) . no
C30 H30 0.9300 . no
C130 C131 1.43(2) . no
C131 C132 1.40(2) . no
C31 H31 0.9300 . no
C32 H32 0.9300 . no
C133 C134 1.3900 . no
C133 C138 1.3891 . no
C34 H34 0.9300 . no
C134 C135 1.3896 . no
C35 H35 0.9300 . no
C135 C136 1.3891 . no
C136 C137 1.3900 . no
C36 H36 0.9300 . no
C137 C138 1.3896 . no
C37 H37 0.9300 . no
C38 H38 0.9300 . no
C139 C144 1.3897 . no
C139 C140 1.3918 . no
C140 C141 1.3888 . no
C40 H40 0.9300 . no
C141 C142 1.3888 . no
C41 H41 0.9300 . no
C42 H42 0.9300 . no
C142 C143 1.3893 . no
C143 C144 1.3884 . no
C43 H43 0.9300 . no
C44 H44 0.9300 . no
C46 H46 0.9300 . no
C47 H47 0.9300 . no
C48 H48 0.9300 . no
C49 H49 0.9300 . no
C50 H50 0.9300 . no
C52 H52 0.9300 . no
C53 H53 0.9300 . no
C54 H54 0.9300 . no
C55 H55 0.9300 . no
C56 H56 0.9300 . no
C58 H58 0.9300 . no
C59 H59 0.9300 . no
C60 H60 0.9300 . no
C61 H61 0.9300 . no
C62 H62 0.9300 . no
C64 H64 0.9300 . no
C65 H65 0.9300 . no
C66 H66 0.9300 . no
C67 H67 0.9300 . no
C68 H68 0.9300 . no
C70 H70 0.9300 . no
C71 H71 0.9300 . no
C72 H72 0.9300 . no
C73 H73 0.9300 . no
C74 H74 0.9300 . no
C122 H122 0.9300 . no
C123 H123 0.9300 . no
C124 H124 0.9300 . no
C125 H125 0.9300 . no
C126 H126 0.9300 . no
C128 H128 0.9300 . no
C129 H129 0.9300 . no
C130 H130 0.9300 . no
C131 H131 0.9300 . no
C132 H132 0.9300 . no
C134 H134 0.9300 . no
C135 H135 0.9300 . no
C136 H136 0.9300 . no
C137 H137 0.9300 . no
C138 H138 0.9300 . no
C140 H140 0.9300 . no
C141 H141 0.9300 . no
C142 H142 0.9300 . no
C143 H143 0.9300 . no
C144 H144 0.9300 . no

loop_
_geom_contact_atom_site_label_1
_geom_contact_atom_site_label_2
_geom_contact_distance
_geom_contact_site_symmetry_2
_geom_contact_publ_flag
Br1 Br2 3.7854(7) . no
Br1 P1 3.7794(12) . no
Br1 P7 3.8049(12) . no
Br1 C6 3.721(5) . no
Br1 C126 3.73(3) . no
Br2 Br1 3.7854(7) . no
Br2 C132 3.694(16) . no
Br2 P4 3.6258(12) 4_555 no
Br2 P3 3.7744(12) 4_555 no
Br1 H7A 2.8800 . no
Br1 H62 3.0400 . no
Br1 H6C 2.7900 . no
Br1 H26 3.2100 . no
Br1 H132 3.1200 . no
Br1 H126 2.8800 . no
Br2 H56 3.0800 . no
Br2 H138 3.0900 . no
Br2 H132 2.9400 . no
Fe1 H10A 3.4200 . no
Fe1 H10B 3.4300 . no
P1 Br1 3.7794(12) . no
P1 P3 3.4094(16) . no
P1 P4 3.3715(16) . no
P1 P6 3.7562(16) . no
P1 P11 3.7649(16) . no
P1 C1 3.478(5) . no
P1 C2 3.526(5) . no
P2 P4 3.3978(17) . no
P2 P5 3.4508(18) . no
P2 C1 3.476(5) . no
P2 C5 3.388(5) . no
P2 C10 3.623(5) . no
P2 C68 3.651(5) . no
P3 Br2 3.7744(12) 4_554 no
P3 P1 3.4094(16) . no
P3 P5 3.4582(17) . no
P3 C4 3.344(5) . no
P3 C5 3.402(4) . no
P3 C9 3.554(5) . no
P3 C10 3.693(5) . no
P3 C138 3.625(9) 4_554 no
P4 Br2 3.6258(12) 4_554 no
P4 P1 3.3715(16) . no
P4 C3 3.438(5) . no
P4 C4 3.451(4) . no
P4 P2 3.3978(17) . no
P4 P8 3.6975(15) 4_554 no
P4 C138 3.666(10) 4_554 no
P5 C3 3.469(5) . no
P5 C126 3.68(3) . no
P5 P2 3.4508(18) . no
P5 C2 3.445(5) . no
P5 P3 3.4582(17) . no
P6 P11 3.7103(15) . no
P6 P1 3.7562(16) . no
P7 Br1 3.8049(12) . no
P8 P9 3.7933(14) . no
P8 P4 3.6975(15) 4_555 no
P9 P8 3.7933(14) . no
P11 P6 3.7103(15) . no
P11 P1 3.7649(16) . no
P2 H74 3.1100 . no
P3 H138 2.9500 4_554 no
P3 H38 3.1300 4_554 no
P4 H138 3.1100 4_554 no
P4 H46 3.1500 4_554 no
P5 H46 3.0600 4_554 no
P5 H20 3.1500 . no
F1 C60 3.233(12) 1_655 no
F1 C70 3.281(11) . no
F2 C13 3.087(10) . no
F2 C14 3.336(11) . no
F2 C12 3.297(11) . no
F4 C54 3.338(11) 1_655 no
F4 C55 3.338(10) 1_655 no
F5 C12 3.265(12) . no
F5 C13 3.366(13) . no
F5 C14 3.347(14) . no
F7 C60 3.157(16) 1_655 no
F8 C13 3.325(11) . no
F1 H60 2.4800 1_655 no
F1 H70 2.6500 . no
F2 H14B 2.4800 . no
F2 H11A 2.8200 . no
F2 H13B 2.1500 . no
F2 H12A 2.3500 . no
F3 H55 2.6200 1_655 no
F3 H12A 2.8600 . no
F3 H61 2.8400 1_655 no
F4 H55 2.7400 1_655 no
F4 H54 2.7300 1_655 no
F5 H11A 2.5200 . no
F5 H12A 2.3400 . no
F5 H14B 2.4400 . no
F5 H13B 2.4500 . no
F6 H55 2.8400 1_655 no
F6 H44 2.7900 . no
F6 H54 2.8300 1_655 no
F7 H60 2.3600 1_655 no
F7 H70 2.8300 . no
F8 H13B 2.6100 . no
C1 C3 2.302(7) . no
C1 C4 2.310(6) . no
C1 C7 2.624(7) . no
C1 C10 2.605(7) . no
C1 P1 3.478(5) . no
C1 P2 3.476(5) . no
C2 P1 3.526(5) . no
C2 C5 2.317(7) . no
C2 C6 2.603(7) . no
C2 C8 2.610(7) . no
C2 P5 3.445(5) . no
C2 C4 2.322(6) . no
C3 C1 2.302(7) . no
C3 P4 3.438(5) . no
C3 P5 3.469(5) . no
C3 C9 2.613(6) . no
C3 C5 2.307(7) . no
C3 C7 2.601(7) . no
C4 P3 3.344(5) . no
C4 C2 2.322(6) . no
C4 P4 3.451(4) . no
C4 C1 2.310(6) . no
C4 C8 2.611(7) . no
C4 C10 2.600(7) . no
C5 P2 3.388(5) . no
C5 P3 3.402(4) . no
C5 C2 2.317(7) . no
C5 C3 2.307(7) . no
C5 C6 2.614(7) . no
C5 C9 2.588(6) . no
C6 Br1 3.721(5) . no
C8 C51 3.542(7) 4_554 no
C9 C56 3.564(6) 4_554 no
C10 P3 3.693(5) . no
C10 P2 3.623(5) . no
C12 F5 3.265(12) . no
C12 F2 3.297(11) . no
C13 F5 3.366(13) . no
C13 F8 3.325(11) . no
C13 F2 3.087(10) . no
C14 F5 3.347(14) . no
C14 F2 3.336(11) . no
C17 C71 3.553(13) . no
C18 C72 3.576(9) . no
C19 C73 3.551(10) . no
C19 C140 3.572(9) 4_554 no
C19 C141 3.580(11) 4_554 no
C20 C122 3.548(18) . no
C20 C22 3.474(6) . no
C20 C141 3.544(10) 4_554 no
C21 C27 3.500(9) . no
C21 C28 3.512(12) . no
C22 C20 3.474(6) . no
C26 C27 3.559(12) . no
C27 C26 3.559(12) . no
C27 C21 3.500(9) . no
C27 C33 3.461(12) . no
C28 C21 3.512(12) . no
C32 C38 3.522(14) . no
C33 C27 3.461(12) . no
C38 C32 3.522(14) . no
C39 C46 3.517(8) . no
C40 C134 3.3624 . no
C46 C39 3.517(8) . no
C47 C54 3.568(7) 3_567 no
C48 C54 3.559(7) 3_567 no
C48 C49 3.520(7) 3_667 no
C49 C48 3.520(7) 3_667 no
C50 C52 3.538(7) . no
C51 C8 3.542(7) 4_555 no
C51 C57 3.541(6) . no
C52 C50 3.538(7) . no
C54 F4 3.338(11) 1_455 no
C54 C48 3.559(7) 3_567 no
C54 C47 3.568(7) 3_567 no
C55 C60 3.462(7) . no
C55 F4 3.338(10) 1_455 no
C55 C61 3.494(7) . no
C56 C58 3.474(6) . no
C56 C9 3.564(6) 4_555 no
C56 C57 3.182(6) . no
C56 C62 3.293(6) . no
C57 C51 3.541(6) . no
C57 C68 3.458(6) . no
C57 C63 3.464(6) . no
C57 C56 3.182(6) . no
C58 C56 3.474(6) . no
C59 C130 3.56(2) 2_556 no
C60 C55 3.462(7) . no
C60 F7 3.157(16) 1_455 no
C60 F1 3.233(12) 1_455 no
C61 C55 3.494(7) . no
C62 C56 3.293(6) . no
C62 C68 3.374(7) . no
C63 C57 3.464(6) . no
C64 C74 3.530(9) . no
C65 C131 3.582(16) 2_556 no
C68 C57 3.458(6) . no
C68 P2 3.651(5) . no
C68 C62 3.374(7) . no
C70 F1 3.281(11) . no
C71 C17 3.553(13) . no
C72 C18 3.576(9) . no
C73 C19 3.551(10) . no
C74 C64 3.530(9) . no
C6 H10B 2.8700 . no
C6 H7A 2.9300 . no
C7 H8B 2.9000 . no
C7 H6C 2.8600 . no
C8 H7B 2.8600 . no
C8 H9B 3.0000 . no
C9 H10A 2.8700 . no
C9 H8C 2.8600 . no
C10 H6B 2.9500 . no
C10 H9C 2.7900 . no
C11 H128 3.0800 . no
C11 H28 2.8800 . no
C11 H16 2.6100 . no
C12 H144 2.7000 . no
C12 H128 3.0700 . no
C12 H44 2.6600 . no
C13 H50 2.7100 . no
C13 H58 2.9700 . no
C14 H70 2.5900 . no
C15 H122 2.8200 . no
C15 H22 2.7100 . no
C16 H11B 3.0800 . no
C16 H11A 2.7700 . no
C17 H67 3.0200 1_655 no
C20 H141 2.8800 4_554 no
C21 H20 3.0800 . no
C121 C127 3.500(16) . no
C122 C20 3.548(18) . no
C22 H11B 3.0900 . no
C24 H47 3.0600 4_554 no
C126 Br1 3.73(3) . no
C126 P5 3.68(3) . no
C126 C132 3.60(3) . no
C126 C127 3.51(3) . no
C127 C133 3.45(2) . no
C127 C126 3.51(3) . no
C127 C121 3.500(16) . no
C127 C138 3.565(18) . no
C28 H11B 2.7300 . no
C28 H12B 2.9300 . no
C29 H71 3.0800 2_646 no
C130 C59 3.56(2) 2_546 no
C131 C65 3.582(16) 2_546 no
C31 H59 2.9400 2_546 no
C132 C126 3.60(3) . no
C132 C138 3.47(2) . no
C132 Br2 3.694(16) . no
C133 C127 3.45(2) . no
C34 H12B 2.8900 . no
C34 H10C 3.0800 4_655 no
C134 C40 3.3624 . no
C138 C132 3.47(2) . no
C138 C127 3.565(18) . no
C138 P4 3.666(10) 4_555 no
C138 P3 3.625(9) 4_555 no
C39 H134 2.8900 . no
C140 C19 3.572(9) 4_555 no
C40 H134 3.0800 . no
C141 C20 3.544(10) 4_555 no
C141 C19 3.580(11) 4_555 no
C42 H49 2.9100 3_667 no
C43 H49 3.0500 3_667 no
C43 H9A 2.8500 4_655 no
C44 H12A 2.7100 . no
C45 H52 2.6900 . no
C47 H53 3.0700 3_567 no
C47 H54 2.9500 3_567 no
C48 H54 2.9100 3_567 no
C48 H49 3.0700 3_667 no
C49 H48 2.9800 3_667 no
C50 H13B 2.9700 . no
C50 H52 2.8400 . no
C50 H13A 2.9900 . no
C51 H8C 2.6900 4_555 no
C52 H8C 3.0500 4_555 no
C56 H9B 2.8000 4_555 no
C56 H8C 2.7400 4_555 no
C57 H56 3.0000 . no
C58 H14A 2.9200 . no
C58 H13A 2.8100 . no
C59 H130 3.0900 2_556 no
C60 H130 3.0400 2_556 no
C62 H56 2.8800 . no
C64 H14A 3.0800 . no
C65 H131 2.9100 2_556 no
C65 H31 2.9400 2_556 no
C66 H130 3.0900 2_556 no
C66 H31 3.0600 2_556 no
C69 H64 2.7300 . no
C70 H14B 2.7600 . no
C70 H14A 3.0300 . no
C124 H47 3.0500 4_554 no
C128 H12B 3.0200 . no
C128 H11B 3.0200 . no
C130 H59 2.9800 2_546 no
C131 H59 2.9200 2_546 no
C133 H40 2.9200 . no
C134 H12B 3.0600 . no
C136 H73 2.9800 4_555 no
C140 H19 3.0000 4_555 no
C143 H49 3.0900 3_667 no
C143 H9A 2.8900 4_655 no
C144 H12A 2.8500 . no
H6B C10 2.9500 . no
H6B H10B 2.3800 . no
H6B H68 2.4900 . no
H6C C7 2.8600 . no
H6C Br1 2.7900 . no
H6C H7A 2.3200 . no
H7A Br1 2.8800 . no
H7A H6C 2.3200 . no
H7A C6 2.9300 . no
H7B H8B 2.3300 . no
H7B C8 2.8600 . no
H8B C7 2.9000 . no
H8B H53 2.5100 2_546 no
H8B H7B 2.3300 . no
H8C C56 2.7400 4_554 no
H8C H9B 2.4100 . no
H8C C52 3.0500 4_554 no
H8C C9 2.8600 . no
H8C C51 2.6900 4_554 no
H9A C43 2.8500 4_454 no
H9A C143 2.8900 4_454 no
H9B H8C 2.4100 . no
H9B C8 3.0000 . no
H9B H56 2.4500 4_554 no
H9B C56 2.8000 4_554 no
H9C H10A 2.2400 . no
H9C C10 2.7900 . no
H10A C9 2.8700 . no
H10A Fe1 3.4200 . no
H10A H9C 2.2400 . no
H10B Fe1 3.4300 . no
H10B H6B 2.3800 . no
H10B C6 2.8700 . no
H10C H34 2.5900 4_454 no
H10C C34 3.0800 4_454 no
H11A H12A 2.5500 . no
H11A C16 2.7700 . no
H11A F5 2.5200 . no
H11A F2 2.8200 . no
H11A H16 2.1400 . no
H11B C22 3.0900 . no
H11B C128 3.0200 . no
H11B C16 3.0800 . no
H11B H28 2.1900 . no
H11B C28 2.7300 . no
H11B H128 2.5100 . no
H11B H16 2.5800 . no
H12A F2 2.3500 . no
H12A F3 2.8600 . no
H12A C144 2.8500 . no
H12A H144 2.1900 . no
H12A H44 2.0600 . no
H12A C44 2.7100 . no
H12A H11A 2.5500 . no
H12A F5 2.3400 . no
H12B C28 2.9300 . no
H12B H128 2.5100 . no
H12B C34 2.8900 . no
H12B H34 2.5500 . no
H12B C128 3.0200 . no
H12B C134 3.0600 . no
H13A C58 2.8100 . no
H13A H50 2.3700 . no
H13A C50 2.9900 . no
H13A H58 2.3100 . no
H13B F5 2.4500 . no
H13B F8 2.6100 . no
H13B H50 2.5400 . no
H13B F2 2.1500 . no
H13B C50 2.9700 . no
H13B H14B 2.5200 . no
H14A H70 2.5100 . no
H14A C70 3.0300 . no
H14A C58 2.9200 . no
H14A C64 3.0800 . no
H14A H58 2.4900 . no
H14B F5 2.4400 . no
H14B C70 2.7600 . no
H14B H13B 2.5200 . no
H14B H70 2.1400 . no
H14B F2 2.4800 . no
H16 H11A 2.1400 . no
H16 H11B 2.5800 . no
H16 C11 2.6100 . no
H17 H67 2.3900 1_655 no
H19 H40 2.5800 4_554 no
H19 H140 2.5500 4_554 no
H19 C140 3.0000 4_554 no
H20 C21 3.0800 . no
H20 P5 3.1500 . no
H20 H140 2.5500 4_554 no
H22 C15 2.7100 . no
H26 Br1 3.2100 . no
H28 H11B 2.1900 . no
H28 C11 2.8800 . no
H29 H71 2.4700 2_646 no
H30 H71 2.5600 2_646 no
H30 H60 2.5800 2_546 no
H31 H59 2.5300 2_546 no
H31 C65 2.9400 2_546 no
H31 C66 3.0600 2_546 no
H34 H10C 2.5900 4_655 no
H34 H12B 2.5500 . no
H38 P3 3.1300 4_555 no
H40 H19 2.5800 4_555 no
H40 C133 2.9200 . no
H42 H49 2.4400 3_667 no
H44 F6 2.7900 . no
H44 H12A 2.0600 . no
H44 C12 2.6600 . no
H46 P5 3.0600 4_555 no
H46 P4 3.1500 4_555 no
H47 C24 3.0600 4_555 no
H47 C124 3.0500 4_555 no
H48 C49 2.9800 3_667 no
H49 C143 3.0900 3_667 no
H49 C48 3.0700 3_667 no
H49 H42 2.4400 3_667 no
H49 C42 2.9100 3_667 no
H49 C43 3.0500 3_667 no
H50 H13B 2.5400 . no
H50 C13 2.7100 . no
H50 H13A 2.3700 . no
H52 C50 2.8400 . no
H52 C45 2.6900 . no
H53 C47 3.0700 3_567 no
H53 H8B 2.5100 2_556 no
H54 F4 2.7300 1_455 no
H54 F6 2.8300 1_455 no
H54 H124 2.5300 2_556 no
H54 C47 2.9500 3_567 no
H54 C48 2.9100 3_567 no
H55 F4 2.7400 1_455 no
H55 F6 2.8400 1_455 no
H55 F3 2.6200 1_455 no
H56 C62 2.8800 . no
H56 C57 3.0000 . no
H56 Br2 3.0800 . no
H56 H9B 2.4500 4_555 no
H58 H14A 2.4900 . no
H58 C13 2.9700 . no
H58 H13A 2.3100 . no
H59 C131 2.9200 2_556 no
H59 H125 2.4200 2_556 no
H59 C130 2.9800 2_556 no
H59 C31 2.9400 2_556 no
H59 H131 2.5900 2_556 no
H59 H31 2.5300 2_556 no
H60 F7 2.3600 1_455 no
H60 F1 2.4800 1_455 no
H60 H30 2.5800 2_556 no
H61 F3 2.8400 1_455 no
H62 Br1 3.0400 . no
H64 C69 2.7300 . no
H65 H131 2.5900 2_556 no
H67 C17 3.0200 1_455 no
H67 H17 2.3900 1_455 no
H68 H6B 2.4900 . no
H70 H14B 2.1400 . no
H70 H14A 2.5100 . no
H70 F1 2.6500 . no
H70 C14 2.5900 . no
H70 F7 2.8300 . no
H71 H29 2.4700 2_656 no
H71 C29 3.0800 2_656 no
H71 H129 2.4300 2_656 no
H71 H30 2.5600 2_656 no
H73 C136 2.9800 4_554 no
H74 P2 3.1100 . no
H122 C15 2.8200 . no
H124 H54 2.5300 2_546 no
H125 H59 2.4200 2_546 no
H126 Br1 2.8800 . no
H128 C11 3.0800 . no
H128 H12B 2.5100 . no
H128 C12 3.0700 . no
H128 H11B 2.5100 . no
H129 H71 2.4300 2_646 no
H130 C66 3.0900 2_546 no
H130 C59 3.0900 2_546 no
H130 C60 3.0400 2_546 no
H131 H65 2.5900 2_546 no
H131 H59 2.5900 2_546 no
H131 C65 2.9100 2_546 no
H132 Br2 2.9400 . no
H132 Br1 3.1200 . no
H134 C39 2.8900 . no
H134 C40 3.0800 . no
H138 Br2 3.0900 . no
H138 P4 3.1100 4_555 no
H138 P3 2.9500 4_555 no
H140 H20 2.5500 4_555 no
H140 H19 2.5500 4_555 no
H141 C20 2.8800 4_555 no
H144 H12A 2.1900 . no
H144 C12 2.7000 . no

loop_
_geom_hbond_atom_site_label_D
_geom_hbond_atom_site_label_H
_geom_hbond_atom_site_label_A
_geom_hbond_distance_DH
_geom_hbond_distance_HA
_geom_hbond_distance_DA
_geom_hbond_angle_DHA
_geom_hbond_site_symmetry_A
_geom_hbond_publ_flag
C6 H6C Br1 0.9600 2.7900 3.721(5) 164.00 . yes
C7 H7A Br1 0.9600 2.8800 3.838(5) 177.00 . yes
C12 H12A F2 0.9700 2.3500 3.297(11) 166.00 . yes
C13 H13B F2 0.9700 2.1500 3.087(10) 162.00 . yes
C14 H14B F2 0.9700 2.4800 3.336(11) 147.00 . yes
C60 H60 F1 0.9300 2.4800 3.233(12) 138.00 1_455 yes

loop_
_geom_torsion_atom_site_label_1
_geom_torsion_atom_site_label_2
_geom_torsion_atom_site_label_3
_geom_torsion_atom_site_label_4
_geom_torsion
_geom_torsion_site_symmetry_1
_geom_torsion_site_symmetry_2
_geom_torsion_site_symmetry_4
_geom_torsion_publ_flag
Cu2 Br1 Cu1 P1 -178.61(4) . . . no
Cu2 Br1 Cu1 P6 64.47(4) . . . no
Cu2 Br1 Cu1 P11 -58.84(4) . . . no
Cu1 Br1 Cu2 Br2 178.96(2) . . . no
Cu1 Br1 Cu2 P7 -66.89(4) . . . no
Cu1 Br1 Cu2 P10 63.44(4) . . . no
Cu3 Br2 Cu2 Br1 179.52(2) . . . no
Cu3 Br2 Cu2 P7 67.05(4) . . . no
Cu3 Br2 Cu2 P10 -65.90(4) . . . no
Cu2 Br2 Cu3 P8 -62.69(4) . . . no
Cu2 Br2 Cu3 P9 63.55(4) . . . no
Cu2 Br2 Cu3 P4 -171.99(4) . . 4_555 no
Br1 Cu1 P1 Fe1 7.61(13) . . . no
P6 Cu1 P1 Fe1 124.88(11) . . . no
P11 Cu1 P1 Fe1 -115.88(12) . . . no
Br1 Cu1 P1 P2 102.33(7) . . . no
P6 Cu1 P1 P2 -140.39(7) . . . no
P11 Cu1 P1 P2 -21.16(9) . . . no
Br1 Cu1 P1 P5 -90.53(7) . . . no
P6 Cu1 P1 P5 26.75(9) . . . no
P11 Cu1 P1 P5 145.98(7) . . . no
P11 Cu1 P6 C21 -170.47(16) . . . no
P1 Cu1 P6 C21 -50.89(17) . . . no
P1 Cu1 P11 C63 51.04(16) . . . no
P6 Cu1 P11 C63 170.53(16) . . . no
Br1 Cu1 P11 C69 175.33(17) . . . no
Br1 Cu1 P11 C14 56.63(15) . . . no
P1 Cu1 P11 C14 173.35(14) . . . no
P6 Cu1 P11 C14 -67.16(15) . . . no
Br1 Cu1 P11 C63 -65.67(16) . . . no
P1 Cu1 P11 C69 -67.96(18) . . . no
Br1 Cu1 P6 C11 -63.89(16) . . . no
P1 Cu1 P6 C11 -177.45(16) . . . no
Br1 Cu1 P6 C21 62.68(16) . . . no
P6 Cu1 P11 C69 51.54(18) . . . no
P11 Cu1 P6 C15 -53.14(16) . . . no
P1 Cu1 P6 C15 66.44(16) . . . no
P11 Cu1 P6 C11 62.97(16) . . . no
Br1 Cu1 P6 C15 -180.00(15) . . . no
P10 Cu2 P7 C11 -54.61(16) . . . no
Br2 Cu2 P7 C11 176.72(15) . . . no
Br1 Cu2 P7 C12 -178.08(15) . . . no
Br2 Cu2 P7 C12 -71.73(15) . . . no
Br1 Cu2 P7 C27 -53.1(3) . . . no
Br2 Cu2 P7 C27 53.3(3) . . . no
P7 Cu2 P10 C14 52.30(15) . . . no
Br1 Cu2 P10 C57 50.97(17) . . . no
Br2 Cu2 P10 C57 -56.55(17) . . . no
P7 Cu2 P10 C57 175.12(16) . . . no
P10 Cu2 P7 C12 56.94(16) . . . no
Br2 Cu2 P10 C13 68.09(14) . . . no
P7 Cu2 P10 C13 -60.24(15) . . . no
Br1 Cu2 P10 C14 -71.86(15) . . . no
Br2 Cu2 P10 C14 -179.38(14) . . . no
Br1 Cu2 P7 C11 70.37(16) . . . no
Br1 Cu2 P10 C13 175.60(14) . . . no
P10 Cu2 P7 C27 -178.1(3) . . . no
P8 Cu3 P9 C13 61.82(15) . . . no
P4 Cu3 P9 C13 -175.48(14) 4_555 . . no
P8 Cu3 P9 C45 -55.74(14) . . . no
P4 Cu3 P9 C45 66.96(14) 4_555 . . no
Br2 Cu3 P8 C12 63.92(16) . . . no
P9 Cu3 P8 C12 -62.02(16) . . . no
P4 Cu3 P8 C12 168.04(15) 4_555 . . no
Br2 Cu3 P9 C45 178.53(13) . . . no
P4 Cu3 P8 C33 43.9(3) 4_555 . . no
Br2 Cu3 P8 C39 179.1(2) . . . no
P9 Cu3 P8 C39 53.1(2) . . . no
P4 Cu3 P8 C39 -76.8(2) 4_555 . . no
Br2 Cu3 P9 C13 -63.91(14) . . . no
Br2 Cu3 P4 Fe1 66.06(13) 4_554 4_554 . no
P8 Cu3 P4 Fe1 -179.57(12) 4_554 4_554 . no
P9 Cu3 P4 Fe1 -53.35(14) 4_554 4_554 . no
Br2 Cu3 P4 P3 -19.23(7) 4_554 4_554 . no
P8 Cu3 P4 P3 95.15(7) 4_554 4_554 . no
P9 Cu3 P4 P3 -138.64(7) 4_554 4_554 . no
Br2 Cu3 P9 C51 57.69(16) . . . no
P8 Cu3 P9 C51 -176.59(16) . . . no
P4 Cu3 P9 C51 -53.89(17) 4_555 . . no
Br2 Cu3 P8 C33 -60.2(3) . . . no
P9 Cu3 P8 C33 173.8(3) . . . no
Br2 Cu3 P4 P5 177.47(8) 4_554 4_554 . no
P8 Cu3 P4 P5 -68.16(9) 4_554 4_554 . no
P9 Cu3 P4 P5 58.06(10) 4_554 4_554 . no
C5 Fe1 P2 P3 -94.76(13) . . . no
P2 Fe1 C5 C1 -98.1(3) . . . no
P3 Fe1 C5 C1 -151.6(3) . . . no
P5 Fe1 P3 P2 -91.51(6) . . . no
C1 Fe1 P3 P2 69.36(19) . . . no
C3 Fe1 P3 P2 160.79(18) . . . no
C4 Fe1 P3 P2 133.69(13) . . . no
P4 Fe1 C5 C1 162.3(2) . . . no
P1 Fe1 P3 P2 -38.56(5) . . . no
P4 Fe1 P3 P2 -127.79(7) . . . no
C4 Fe1 P4 P3 90.22(14) . . . no
C5 Fe1 P4 P3 63.6(2) . . . no
P1 Fe1 P4 P5 40.21(5) . . . no
P2 Fe1 P4 P5 93.19(6) . . . no
P3 Fe1 P4 P5 132.24(7) . . . no
C2 Fe1 P4 P5 -68.69(18) . . . no
C3 Fe1 P4 P5 -96.91(14) . . . no
C4 Fe1 P4 P5 -137.54(14) . . . no
C5 Fe1 P4 P5 -164.2(2) . . . no
P1 Fe1 P4 Cu3 168.12(12) . . 4_554 no
P2 Fe1 P4 Cu3 -138.90(12) . . 4_554 no
P3 Fe1 P4 Cu3 -99.85(13) . . 4_554 no
P5 Fe1 P4 Cu3 127.91(14) . . 4_554 no
C2 Fe1 P4 Cu3 59.2(2) . . 4_554 no
C3 Fe1 P4 Cu3 31.00(18) . . 4_554 no
C4 Fe1 P4 Cu3 -9.63(19) . . 4_554 no
C5 Fe1 P4 Cu3 -36.3(2) . . 4_554 no
P1 Fe1 C2 C3 -149.8(3) . . . no
P2 Fe1 C2 C3 159.1(2) . . . no
P4 Fe1 C2 C3 -46.7(3) . . . no
P5 Fe1 C2 C3 -95.7(3) . . . no
C1 Fe1 C2 C3 118.3(4) . . . no
C2 Fe1 C5 C10 157.4(5) . . . no
C3 Fe1 C5 C10 -159.1(5) . . . no
C4 Fe1 C5 C10 -121.0(5) . . . no
P5 Fe1 P1 Cu1 -116.16(13) . . . no
P1 Fe1 P4 P3 -92.03(5) . . . no
P2 Fe1 P4 P3 -39.04(5) . . . no
P5 Fe1 P4 P3 -132.24(7) . . . no
C2 Fe1 P4 P3 159.08(18) . . . no
C3 Fe1 P4 P3 130.86(14) . . . no
P2 Fe1 P5 P1 36.83(5) . . . no
P3 Fe1 P5 P1 89.76(5) . . . no
P4 Fe1 P5 P1 125.97(7) . . . no
C1 Fe1 P5 P1 -71.57(19) . . . no
C2 Fe1 P5 P1 -99.52(14) . . . no
C3 Fe1 P5 P1 -140.05(13) . . . no
C4 Fe1 P5 P1 -167.46(18) . . . no
P1 Fe1 P5 P4 -125.97(7) . . . no
P2 Fe1 P5 P4 -89.15(5) . . . no
P3 Fe1 P5 P4 -36.22(5) . . . no
C1 Fe1 P5 P4 162.46(19) . . . no
C2 Fe1 P5 P4 134.51(14) . . . no
C3 Fe1 P5 P4 93.98(13) . . . no
C4 Fe1 P5 P4 66.57(18) . . . no
C5 Fe1 P3 P2 93.78(14) . . . no
P1 Fe1 P3 P4 89.23(5) . . . no
P2 Fe1 P3 P4 127.79(7) . . . no
P5 Fe1 P3 P4 36.27(5) . . . no
C1 Fe1 P3 P4 -162.85(18) . . . no
C3 Fe1 P3 P4 -71.43(18) . . . no
C4 Fe1 P3 P4 -98.53(13) . . . no
C5 Fe1 P3 P4 -138.44(14) . . . no
C1 Fe1 C5 C10 120.4(5) . . . no
P2 Fe1 P1 Cu1 112.38(13) . . . no
P3 Fe1 P1 Cu1 150.85(12) . . . no
P4 Fe1 P1 Cu1 -156.36(12) . . . no
C5 Fe1 C1 C6 -119.9(6) . . . no
C1 Fe1 P1 Cu1 16.74(19) . . . no
C2 Fe1 P1 Cu1 -23.55(19) . . . no
C3 Fe1 P1 Cu1 -51.2(2) . . . no
C5 Fe1 P1 Cu1 47.4(2) . . . no
P3 Fe1 P1 P2 38.47(5) . . . no
P4 Fe1 P1 P2 91.26(5) . . . no
P5 Fe1 P1 P2 131.46(6) . . . no
C1 Fe1 P1 P2 -95.65(15) . . . no
C2 Fe1 P1 P2 -135.93(15) . . . no
C3 Fe1 P1 P2 -163.6(2) . . . no
C5 Fe1 P1 P2 -65.02(18) . . . no
P2 Fe1 P1 P5 -131.46(6) . . . no
P3 Fe1 P1 P5 -92.99(5) . . . no
P4 Fe1 P1 P5 -40.20(5) . . . no
C1 Fe1 P1 P5 132.90(15) . . . no
C2 Fe1 P1 P5 92.61(15) . . . no
C3 Fe1 P1 P5 65.0(2) . . . no
C5 Fe1 P1 P5 163.53(18) . . . no
P2 Fe1 C4 C5 -48.6(3) . . . no
P3 Fe1 C4 C5 -95.7(3) . . . no
P4 Fe1 C4 C5 -149.0(2) . . . no
P5 Fe1 C4 C5 162.8(2) . . . no
C1 Fe1 C4 C5 37.8(3) . . . no
C2 Fe1 C4 C5 80.7(3) . . . no
C3 Fe1 C4 C5 118.2(4) . . . no
P2 Fe1 C4 C9 71.6(4) . . . no
P3 Fe1 C4 C9 24.5(4) . . . no
P4 Fe1 C4 C9 -28.8(4) . . . no
P3 Fe1 P2 P1 -128.72(7) . . . no
P4 Fe1 P2 P1 -89.70(5) . . . no
P5 Fe1 P2 P1 -36.79(5) . . . no
C1 Fe1 P2 P1 96.15(14) . . . no
C2 Fe1 P2 P1 71.2(2) . . . no
C4 Fe1 P2 P1 165.40(16) . . . no
C5 Fe1 P2 P1 136.52(13) . . . no
P1 Fe1 P2 P3 128.72(7) . . . no
P4 Fe1 P2 P3 39.02(5) . . . no
P5 Fe1 P2 P3 91.93(5) . . . no
C1 Fe1 P2 P3 -135.13(14) . . . no
C2 Fe1 P2 P3 -160.1(2) . . . no
C4 Fe1 P2 P3 -65.88(16) . . . no
P1 Fe1 C1 C2 -97.4(3) . . . no
P2 Fe1 C1 C2 -151.5(2) . . . no
P3 Fe1 C1 C2 158.9(2) . . . no
P5 Fe1 C1 C2 -46.7(3) . . . no
C3 Fe1 C1 C2 38.0(3) . . . no
C4 Fe1 C1 C2 81.7(3) . . . no
C5 Fe1 C1 C2 119.3(4) . . . no
P1 Fe1 C1 C5 143.3(3) . . . no
P2 Fe1 C1 C5 89.2(3) . . . no
P3 Fe1 C1 C5 39.6(3) . . . no
P5 Fe1 C1 C5 -166.0(2) . . . no
C2 Fe1 C1 C5 -119.3(4) . . . no
C3 Fe1 C1 C5 -81.3(3) . . . no
C4 Fe1 C1 C5 -37.6(3) . . . no
P1 Fe1 C1 C6 23.4(5) . . . no
P2 Fe1 C1 C6 -30.8(4) . . . no
P3 Fe1 C1 C6 -80.3(5) . . . no
P5 Fe1 C1 C6 74.1(5) . . . no
C2 Fe1 C1 C6 120.8(5) . . . no
C3 Fe1 C1 C6 158.8(5) . . . no
C4 Fe1 C1 C6 -157.5(5) . . . no
P4 Fe1 C3 C8 25.5(4) . . . no
P5 Fe1 C3 C8 -28.5(4) . . . no
C1 Fe1 C3 C8 -158.3(5) . . . no
C2 Fe1 C3 C8 -120.7(5) . . . no
C4 Fe1 C3 C8 120.3(5) . . . no
C5 Fe1 C3 C8 158.1(5) . . . no
C4 Fe1 C2 C7 156.3(5) . . . no
C5 Fe1 C2 C7 -160.5(5) . . . no
C5 Fe1 C2 C1 -37.5(3) . . . no
P3 Fe1 C3 C4 -44.8(3) . . . no
P4 Fe1 C3 C4 -94.9(2) . . . no
P5 Fe1 C3 C4 -148.8(2) . . . no
C1 Fe1 C3 C4 81.4(3) . . . no
P1 Fe1 C5 C1 -51.1(3) . . . no
P2 Fe1 C4 C3 -166.8(2) . . . no
P3 Fe1 C4 C3 146.1(2) . . . no
P4 Fe1 C4 C3 92.8(2) . . . no
P1 Fe1 C2 C1 91.9(3) . . . no
P2 Fe1 C2 C1 40.8(3) . . . no
P4 Fe1 C2 C1 -165.0(2) . . . no
P5 Fe1 C2 C1 146.0(2) . . . no
C3 Fe1 C2 C1 -118.3(4) . . . no
C4 Fe1 C2 C1 -80.7(3) . . . no
C5 Fe1 C3 C2 -81.2(3) . . . no
P1 Fe1 C3 C4 163.7(2) . . . no
P4 Fe1 C5 C4 43.7(3) . . . no
C1 Fe1 C5 C4 -118.5(4) . . . no
C2 Fe1 C5 C4 -81.6(3) . . . no
C2 Fe1 C3 C4 118.9(4) . . . no
C4 Fe1 C2 C3 37.6(3) . . . no
C5 Fe1 C2 C3 80.8(3) . . . no
P1 Fe1 C2 C7 -31.1(4) . . . no
P2 Fe1 C2 C7 -82.1(5) . . . no
P4 Fe1 C2 C7 72.0(5) . . . no
P5 Fe1 C2 C7 23.0(4) . . . no
C1 Fe1 C2 C7 -123.0(5) . . . no
C3 Fe1 C2 C7 118.7(6) . . . no
C4 Fe1 C3 C2 -118.9(4) . . . no
C5 Fe1 C4 C3 -118.2(4) . . . no
P2 Fe1 C5 C4 143.4(2) . . . no
P3 Fe1 C5 C4 89.9(3) . . . no
P3 Fe1 C3 C2 -163.8(2) . . . no
P4 Fe1 C3 C2 146.2(3) . . . no
C3 Fe1 C5 C4 -38.1(3) . . . no
P1 Fe1 C5 C10 69.4(4) . . . no
C5 Fe1 C3 C4 37.7(3) . . . no
P1 Fe1 C3 C8 -76.0(5) . . . no
P1 Fe1 C3 C2 44.7(4) . . . no
P3 Fe1 C3 C8 75.5(5) . . . no
P5 Fe1 C4 C9 -76.9(5) . . . no
P5 Fe1 C3 C2 92.3(3) . . . no
C1 Fe1 C3 C2 -37.5(3) . . . no
C5 Fe1 C4 C9 120.2(5) . . . no
C4 Fe1 C5 C1 118.5(4) . . . no
P1 Fe1 C5 C4 -169.6(2) . . . no
C2 Fe1 C4 C9 -159.0(5) . . . no
P3 Fe1 C5 C10 -31.1(4) . . . no
C1 Fe1 C4 C9 158.1(5) . . . no
P2 Fe1 C5 C10 22.4(4) . . . no
C3 Fe1 C4 C9 -121.6(5) . . . no
C2 Fe1 C4 C3 -37.5(3) . . . no
P4 Fe1 C5 C10 -77.3(5) . . . no
C3 Fe1 C5 C1 80.5(3) . . . no
P5 Fe1 C4 C3 44.6(3) . . . no
C1 Fe1 C4 C3 -80.4(3) . . . no
C2 Fe1 C5 C1 37.0(3) . . . no
Cu1 P1 P2 Fe1 -145.62(7) . . . no
P5 P1 P2 Fe1 45.44(6) . . . no
Cu1 P1 P5 Fe1 145.88(8) . . . no
P5 P1 P2 P3 -1.73(9) . . . no
Cu1 P1 P2 P3 167.21(6) . . . no
Fe1 P1 P2 P3 -47.17(6) . . . no
P2 P1 P5 P4 3.52(9) . . . no
Cu1 P1 P5 P4 -165.16(6) . . . no
Fe1 P1 P5 P4 48.96(5) . . . no
P2 P1 P5 Fe1 -45.44(6) . . . no
P1 P2 P3 Fe1 47.03(6) . . . no
P1 P2 P3 P4 -0.80(9) . . . no
Fe1 P2 P3 P4 -47.83(6) . . . no
P2 P3 P4 P5 3.05(9) . . . no
Fe1 P3 P4 Cu3 148.67(7) . . 4_554 no
P2 P3 P4 Fe1 47.75(6) . . . no
Fe1 P3 P4 P5 -44.70(6) . . . no
P2 P3 P4 Cu3 -163.58(6) . . 4_554 no
Cu3 P4 P5 P1 160.28(7) 4_554 . . no
Cu3 P4 P5 Fe1 -150.91(9) 4_554 . . no
P3 P4 P5 P1 -4.04(9) . . . no
Fe1 P4 P5 P1 -48.81(5) . . . no
P3 P4 P5 Fe1 44.77(6) . . . no
C15 P6 C21 C22 36.1(4) . . . no
Cu1 P6 C21 C22 159.4(3) . . . no
C11 P6 C21 C22 -69.5(4) . . . no
Cu1 P6 C21 C26 -24.0(5) . . . no
C15 P6 C21 C26 -147.3(5) . . . no
Cu1 P6 C15 C16 111.2(5) . . . no
C11 P6 C21 C26 107.1(5) . . . no
C21 P6 C11 P7 -83.2(3) . . . no
C21 P6 C15 C20 65.2(4) . . . no
Cu1 P6 C11 P7 51.0(3) . . . no
C11 P6 C15 C20 172.8(4) . . . no
C11 P6 C15 C16 -12.4(5) . . . no
C15 P6 C11 P7 172.7(2) . . . no
C21 P6 C15 C16 -120.0(5) . . . no
Cu1 P6 C15 C20 -63.6(4) . . . no
C12 P7 C27 C28 -58.7(9) . . . no
Cu2 P7 C12 P8 55.0(2) . . . no
C27 P7 C12 P8 -81.7(4) . . . no
C11 P7 C27 C28 41.5(9) . . . no
Cu2 P7 C11 P6 -55.0(3) . . . no
Cu2 P7 C27 C28 171.3(8) . . . no
C11 P7 C12 P8 176.6(2) . . . no
C27 P7 C11 P6 81.1(4) . . . no
Cu2 P7 C27 C32 -6.6(8) . . . no
C11 P7 C27 C32 -136.4(6) . . . no
C12 P7 C11 P6 -175.8(2) . . . no
C12 P7 C27 C32 123.5(6) . . . no
C33 P8 C12 P7 82.3(4) . . . no
Cu3 P8 C12 P7 -51.0(3) . . . no
C12 P8 C33 C38 -118.3(8) . . . no
C39 P8 C12 P7 -172.4(3) . . . no
C39 P8 C33 C38 137.5(8) . . . no
Cu3 P8 C33 C38 12.0(9) . . . no
Cu3 P8 C39 C40 82.2(6) . . . no
C33 P8 C39 C44 128.5(6) . . . no
C12 P8 C39 C40 -153.9(5) . . . no
C12 P8 C39 C44 23.3(6) . . . no
C39 P8 C33 C34 -43.7(8) . . . no
C12 P8 C33 C34 60.5(8) . . . no
Cu3 P8 C39 C44 -100.7(6) . . . no
C33 P8 C39 C40 -48.6(6) . . . no
Cu3 P8 C33 C34 -169.2(7) . . . no
C45 P9 C13 P10 170.4(2) . . . no
C51 P9 C45 C50 -84.9(4) . . . no
C45 P9 C51 C56 -164.1(3) . . . no
C51 P9 C13 P10 -81.8(3) . . . no
C13 P9 C45 C50 21.2(4) . . . no
Cu3 P9 C45 C46 -34.5(4) . . . no
C13 P9 C45 C46 -159.6(3) . . . no
Cu3 P9 C13 P10 48.1(2) . . . no
Cu3 P9 C51 C56 -39.4(4) . . . no
C13 P9 C51 C56 89.1(4) . . . no
C13 P9 C51 C52 -88.3(4) . . . no
Cu3 P9 C45 C50 146.4(3) . . . no
Cu3 P9 C51 C52 143.2(3) . . . no
C45 P9 C51 C52 18.5(4) . . . no
C51 P9 C45 C46 94.3(4) . . . no
C13 P10 C14 P11 177.9(2) . . . no
C14 P10 C13 P9 -173.3(2) . . . no
C57 P10 C13 P9 81.1(3) . . . no
Cu2 P10 C14 P11 55.4(2) . . . no
C13 P10 C57 C62 -133.8(4) . . . no
C14 P10 C57 C62 124.7(4) . . . no
C57 P10 C14 P11 -75.3(3) . . . no
C14 P10 C57 C58 -56.8(4) . . . no
Cu2 P10 C13 P9 -50.6(2) . . . no
Cu2 P10 C57 C62 -4.1(4) . . . no
C13 P10 C57 C58 44.7(4) . . . no
Cu2 P10 C57 C58 174.5(3) . . . no
C14 P11 C63 C64 72.5(4) . . . no
C63 P11 C69 C70 111.6(6) . . . no
Cu1 P11 C63 C64 -159.1(3) . . . no
Cu1 P11 C63 C68 20.9(4) . . . no
C63 P11 C14 P10 82.9(3) . . . no
C69 P11 C63 C68 146.7(4) . . . no
C14 P11 C63 C68 -107.4(4) . . . no
Cu1 P11 C69 C70 -121.1(5) . . . no
C14 P11 C69 C74 -175.3(5) . . . no
C69 P11 C14 P10 -171.7(2) . . . no
Cu1 P11 C14 P10 -46.4(3) . . . no
C63 P11 C69 C74 -68.5(5) . . . no
C14 P11 C69 C70 4.8(6) . . . no
C69 P11 C63 C64 -33.4(4) . . . no
Cu1 P11 C69 C74 58.8(5) . . . no
C5 C1 C2 C7 -176.9(5) . . . no
C6 C1 C2 C7 -1.4(9) . . . no
Fe1 C1 C5 C4 60.1(3) . . . no
C6 C1 C2 C3 174.9(5) . . . no
Fe1 C1 C2 C7 123.6(5) . . . no
Fe1 C1 C2 C3 -60.1(3) . . . no
C6 C1 C2 Fe1 -125.0(5) . . . no
C5 C1 C2 C3 -0.5(6) . . . no
C2 C1 C5 C4 0.2(5) . . . no
C6 C1 C5 C4 -175.3(4) . . . no
C6 C1 C5 Fe1 124.6(5) . . . no
Fe1 C1 C5 C10 -123.5(5) . . . no
C2 C1 C5 Fe1 -60.0(4) . . . no
C6 C1 C5 C10 1.1(8) . . . no
C5 C1 C2 Fe1 59.6(3) . . . no
C2 C1 C5 C10 176.5(4) . . . no
C1 C2 C3 Fe1 60.4(3) . . . no
Fe1 C2 C3 C4 -59.8(3) . . . no
C1 C2 C3 C4 0.7(6) . . . no
C7 C2 C3 C4 177.1(5) . . . no
Fe1 C2 C3 C8 124.1(5) . . . no
C7 C2 C3 Fe1 -123.1(5) . . . no
C7 C2 C3 C8 1.0(8) . . . no
C1 C2 C3 C8 -175.5(5) . . . no
Fe1 C3 C4 C5 -60.8(3) . . . no
Fe1 C3 C4 C9 122.6(4) . . . no
C8 C3 C4 Fe1 -123.7(5) . . . no
C8 C3 C4 C5 175.6(5) . . . no
C2 C3 C4 Fe1 60.2(3) . . . no
C2 C3 C4 C5 -0.6(5) . . . no
C8 C3 C4 C9 -1.0(8) . . . no
C2 C3 C4 C9 -177.1(4) . . . no
C3 C4 C5 C10 -176.1(4) . . . no
Fe1 C4 C5 C1 -60.4(3) . . . no
C3 C4 C5 C1 0.2(5) . . . no
C9 C4 C5 C1 176.9(4) . . . no
C9 C4 C5 C10 0.6(7) . . . no
Fe1 C4 C5 C10 123.3(5) . . . no
C3 C4 C5 Fe1 60.7(3) . . . no
C9 C4 C5 Fe1 -122.7(4) . . . no
C16 C15 C20 C19 0.4(7) . . . no
P6 C15 C16 C17 -174.1(6) . . . no
P6 C15 C20 C19 175.6(4) . . . no
C20 C15 C16 C17 0.9(9) . . . no
C15 C16 C17 C18 -3.5(11) . . . no
C16 C17 C18 C19 4.7(11) . . . no
C17 C18 C19 C20 -3.4(9) . . . no
C18 C19 C20 C15 0.9(8) . . . no
C22 C21 C26 C25 -2.9(9) . . . no
P6 C21 C22 C23 177.2(7) . . . no
C26 C21 C22 C23 0.8(9) . . . no
P6 C21 C26 C25 -179.6(6) . . . no
C21 C22 C23 C24 0.9(15) . . . no
C22 C23 C24 C25 -0.3(16) . . . no
C23 C24 C25 C26 -2.1(14) . . . no
C24 C25 C26 C21 3.7(12) . . . no
C28 C27 C32 C31 3.0(13) . . . no
C32 C27 C28 C29 -4.6(16) . . . no
P7 C27 C32 C31 -179.0(6) . . . no
P7 C27 C28 C29 177.7(9) . . . no
C27 C28 C29 C30 5.5(19) . . . no
C28 C29 C30 C31 -4.7(19) . . . no
C29 C30 C31 C32 3.1(16) . . . no
C30 C31 C32 C27 -2.1(12) . . . no
P8 C33 C34 C35 -179.2(7) . . . no
C34 C33 C38 C37 2.2(16) . . . no
C38 C33 C34 C35 -0.4(15) . . . no
P8 C33 C38 C37 -179.0(8) . . . no
C33 C34 C35 C36 -1.6(14) . . . no
C34 C35 C36 C37 1.8(14) . . . no
C35 C36 C37 C38 0.0(15) . . . no
C36 C37 C38 C33 -2.0(16) . . . no
P8 C39 C40 C41 177.4(5) . . . no
C40 C39 C44 C43 -0.14 . . . no
C44 C39 C40 C41 0.20 . . . no
P8 C39 C44 C43 -177.2(5) . . . no
C39 C40 C41 C42 -0.15 . . . no
C40 C41 C42 C43 0.03 . . . no
C41 C42 C43 C44 0.03 . . . no
C42 C43 C44 C39 0.03 . . . no
C50 C45 C46 C47 0.8(7) . . . no
P9 C45 C50 C49 178.4(4) . . . no
P9 C45 C46 C47 -178.4(4) . . . no
C46 C45 C50 C49 -0.7(7) . . . no
C45 C46 C47 C48 -0.8(7) . . . no
C46 C47 C48 C49 0.7(8) . . . no
C47 C48 C49 C50 -0.6(8) . . . no
C48 C49 C50 C45 0.6(8) . . . no
P9 C51 C52 C53 178.2(4) . . . no
P9 C51 C56 C55 -177.6(3) . . . no
C52 C51 C56 C55 -0.1(6) . . . no
C56 C51 C52 C53 0.8(7) . . . no
C51 C52 C53 C54 -1.0(8) . . . no
C52 C53 C54 C55 0.3(8) . . . no
C53 C54 C55 C56 0.4(7) . . . no
C54 C55 C56 C51 -0.6(7) . . . no
C62 C57 C58 C59 -0.2(7) . . . no
P10 C57 C58 C59 -178.7(4) . . . no
C58 C57 C62 C61 -0.4(7) . . . no
P10 C57 C62 C61 178.2(4) . . . no
C57 C58 C59 C60 0.8(8) . . . no
C58 C59 C60 C61 -0.9(8) . . . no
C59 C60 C61 C62 0.3(8) . . . no
C60 C61 C62 C57 0.4(7) . . . no
P11 C63 C64 C65 -179.8(4) . . . no
C64 C63 C68 C67 -1.1(7) . . . no
C68 C63 C64 C65 0.2(7) . . . no
P11 C63 C68 C67 178.9(4) . . . no
C63 C64 C65 C66 -0.1(8) . . . no
C64 C65 C66 C67 1.0(9) . . . no
C65 C66 C67 C68 -2.0(9) . . . no
C66 C67 C68 C63 2.1(8) . . . no
P11 C69 C70 C71 -178.8(6) . . . no
C74 C69 C70 C71 1.3(11) . . . no
P11 C69 C74 C73 179.9(6) . . . no
C70 C69 C74 C73 -0.2(10) . . . no
C69 C70 C71 C72 0.1(13) . . . no
C70 C71 C72 C73 -2.6(13) . . . no
C71 C72 C73 C74 3.7(12) . . . no
C72 C73 C74 C69 -2.3(12) . . . no

loop_
_platon_squeeze_void_nr
_platon_squeeze_void_average_x
_platon_squeeze_void_average_y
_platon_squeeze_void_average_z
_platon_squeeze_void_volume
_platon_squeeze_void_count_electrons
_platon_squeeze_void_content
1 0.000 0.000 0.000 854 403 ' '
2 -0.001 0.500 0.500 854 402 ' '
